data_4079406
loop_
_publ_author_name
'Manzini, Simone'
'Urbina Blanco, C\'esar A.'
'Slawin, Alexandra M. Z.'
'Nolan, Steven P.'

_publ_section_title
;
 Effect of Ligand Bulk in Ruthenium-Catalyzed Olefin Metathesis: IPr* vs
 IPr
;
_journal_issue 18
_journal_name_full Organometallics
_journal_page_first 6514
_journal_paper_doi 10.1021/om300719t
_journal_volume 31
_journal_year 2012
_chemical_formula_moiety 'C89 H71 Cl2 N3 Ru'
_chemical_formula_sum 'C89 H71 Cl2 N3 Ru'
_chemical_formula_weight 1354.54
_space_group_IT_number 148
_symmetry_cell_setting trigonal
_symmetry_Int_Tables_number 148
_symmetry_space_group_name_Hall '-R 3'
_symmetry_space_group_name_H-M 'R -3 :H'
_atom_sites_solution_hydrogens geom
_atom_sites_solution_primary direct
_atom_sites_solution_secondary difmap
_cell_angle_alpha 90.0000
_cell_angle_beta 90.0000
_cell_angle_gamma 120.0000
_cell_formula_units_Z 18
_cell_length_a 44.082(5)
_cell_length_b 44.082(5)
_cell_length_c 22.826(3)
_cell_measurement_reflns_used 31813
_cell_measurement_temperature 93
_cell_measurement_theta_max 25.35
_cell_measurement_theta_min 1.60
_cell_volume 38413(8)
_computing_cell_refinement 'CrystalClear-SM Expert 2.0 rc13'
_computing_data_collection 'CrystalClear-SM Expert 2.0 rc13 (Rigaku, 2009)'
_computing_data_reduction 'CrystalClear-SM Expert 2.0 rc13'
_computing_molecular_graphics 'CrystalStructure 4.0'
_computing_publication_material 'CrystalStructure 4.0 (Rigaku, 2010)'
_computing_structure_refinement 'SHELXL97 (Sheldrick, 2008)'
_computing_structure_solution 'Superflip (Palatinus, et al., 2007)'
_diffrn_ambient_temperature 93
_diffrn_detector_area_resol_mean 29.257
_diffrn_measured_fraction_theta_full 0.963
_diffrn_measured_fraction_theta_max 0.963
_diffrn_measurement_device_type 'Rigaku Saturn70'
_diffrn_measurement_method \w
_diffrn_radiation_type 'Mo K\a'
_diffrn_radiation_wavelength 0.71075
_diffrn_reflns_av_R_equivalents 0.1207
_diffrn_reflns_limit_h_max 52
_diffrn_reflns_limit_h_min -53
_diffrn_reflns_limit_k_max 53
_diffrn_reflns_limit_k_min -53
_diffrn_reflns_limit_l_max 27
_diffrn_reflns_limit_l_min -27
_diffrn_reflns_number 114709
_diffrn_reflns_theta_full 25.36
_diffrn_reflns_theta_max 25.35
_diffrn_standards_number 0
_exptl_absorpt_coefficient_mu 0.287
_exptl_absorpt_correction_T_max 0.991
_exptl_absorpt_correction_T_min 0.514
_exptl_absorpt_correction_type multi-scan
_exptl_absorpt_process_details 'REQAB (Rigaku, 1998)'
_exptl_crystal_colour red
_exptl_crystal_density_diffrn 1.054
_exptl_crystal_density_method 'not measured'
_exptl_crystal_description prism
_exptl_crystal_F_000 12672.00
_exptl_crystal_size_max 0.100
_exptl_crystal_size_mid 0.100
_exptl_crystal_size_min 0.030
_refine_diff_density_max 1.450
_refine_diff_density_min -1.370
_refine_ls_extinction_method none
_refine_ls_goodness_of_fit_ref 1.229
_refine_ls_hydrogen_treatment constr
_refine_ls_number_parameters 856
_refine_ls_number_reflns 15060
_refine_ls_number_restraints 0
_refine_ls_R_factor_gt 0.1234
_refine_ls_shift/su_max 0.121
_refine_ls_structure_factor_coef Fsqd
_refine_ls_weighting_details 'w = 1/[\s^2^(Fo^2^)+(0.1988P)^2^+236.4776P] where P=(Fo^2^+2Fc^2^)/3'
_refine_ls_weighting_scheme calc
_refine_ls_wR_factor_ref 0.3644
_reflns_number_gt 14033
_reflns_number_total 15060
_reflns_threshold_expression F^2^>2.0\s(F^2^)
_cod_data_source_file om300719t_si_003.cif
_cod_data_source_block 2
_cod_original_cell_volume 38414(7)
_cod_original_sg_symbol_H-M 'R -3:H'
_cod_database_code 4079406

loop_
_symmetry_equiv_pos_site_id
_symmetry_equiv_pos_as_xyz
1 +X,+Y,+Z
2 -Y,+X-Y,+Z
3 -X+Y,-X,+Z
4 -X,-Y,-Z
5 +Y,-X+Y,-Z
6 +X-Y,+X,-Z
7 2/3+X,1/3+Y,1/3+Z
8 2/3-Y,1/3+X-Y,1/3+Z
9 2/3-X+Y,1/3-X,1/3+Z
10 2/3-X,1/3-Y,1/3-Z
11 2/3+Y,1/3-X+Y,1/3-Z
12 2/3+X-Y,1/3+X,1/3-Z
13 1/3+X,2/3+Y,2/3+Z
14 1/3-Y,2/3+X-Y,2/3+Z
15 1/3-X+Y,2/3-X,2/3+Z
16 1/3-X,2/3-Y,2/3-Z
17 1/3+Y,2/3-X+Y,2/3-Z
18 1/3+X-Y,2/3+X,2/3-Z

loop_
_atom_site_label
_atom_site_type_symbol
_atom_site_fract_x
_atom_site_fract_y
_atom_site_fract_z
_atom_site_U_iso_or_equiv
_atom_site_adp_type
_atom_site_occupancy
_atom_site_symmetry_multiplicity
_atom_site_calc_flag
_atom_site_refinement_flags
Ru1 Ru 0.202912(13) 0.503379(13) 0.33322(2) 0.0383(3) Uani 1.0 18 d .
Cl1 Cl 0.23051(4) 0.49615(4) 0.41698(7) 0.0488(4) Uani 1.0 18 d .
Cl2 Cl 0.17458(4) 0.50336(4) 0.24530(7) 0.0458(4) Uani 1.0 18 d .
N2 N 0.13729(13) 0.43910(13) 0.3608(3) 0.0380(11) Uani 1.0 18 d .
N5 N 0.13488(14) 0.47799(13) 0.4149(3) 0.0412(12) Uani 1.0 18 d .
N87 N 0.24876(14) 0.51448(13) 0.2858(3) 0.0430(12) Uani 1.0 18 d .
C1 C 0.15506(17) 0.47416(16) 0.3743(3) 0.0414(14) Uani 1.0 18 d .
C3 C 0.10692(16) 0.42174(17) 0.3940(3) 0.0435(14) Uani 1.0 18 d .
C4 C 0.10501(18) 0.44592(17) 0.4267(3) 0.0460(15) Uani 1.0 18 d .
C6 C 0.14970(16) 0.42385(15) 0.3168(3) 0.0394(13) Uani 1.0 18 d .
C7 C 0.17376(17) 0.41355(16) 0.3318(3) 0.0420(14) Uani 1.0 18 d .
C8 C 0.18807(18) 0.40316(17) 0.2859(3) 0.0460(15) Uani 1.0 18 d .
C9 C 0.17843(18) 0.40243(17) 0.2285(3) 0.0463(15) Uani 1.0 18 d .
C10 C 0.15227(18) 0.40942(17) 0.2165(3) 0.0463(15) Uani 1.0 18 d .
C11 C 0.13638(17) 0.41926(16) 0.2594(3) 0.0423(14) Uani 1.0 18 d .
C12 C 0.18057(18) 0.40857(18) 0.3962(3) 0.0456(15) Uani 1.0 18 d .
C13 C 0.14649(19) 0.37911(19) 0.4224(3) 0.0506(16) Uani 1.0 18 d .
C14 C 0.1252(2) 0.3485(2) 0.3902(4) 0.063(2) Uani 1.0 18 d .
C15 C 0.0944(3) 0.3222(3) 0.4141(5) 0.072(3) Uani 1.0 18 d .
C16 C 0.0836(3) 0.3264(3) 0.4688(5) 0.080(3) Uani 1.0 18 d .
C17 C 0.1042(3) 0.3560(3) 0.5001(5) 0.079(3) Uani 1.0 18 d .
C18 C 0.1357(3) 0.3826(3) 0.4768(4) 0.064(2) Uani 1.0 18 d .
C19 C 0.21087(19) 0.40164(18) 0.4048(3) 0.0480(16) Uani 1.0 18 d .
C20 C 0.2446(2) 0.4280(3) 0.3938(4) 0.063(2) Uani 1.0 18 d .
C21 C 0.2731(3) 0.4225(3) 0.4019(5) 0.079(3) Uani 1.0 18 d .
C22 C 0.2676(4) 0.3909(4) 0.4238(5) 0.088(4) Uani 1.0 18 d .
C23 C 0.2341(3) 0.3645(3) 0.4356(5) 0.084(3) Uani 1.0 18 d .
C24 C 0.2061(3) 0.3697(3) 0.4253(4) 0.064(2) Uani 1.0 18 d .
C25 C 0.1960(3) 0.3932(3) 0.1801(4) 0.062(2) Uani 1.0 18 d .
C26 C 0.10390(17) 0.42272(17) 0.2460(3) 0.0434(14) Uani 1.0 18 d .
C27 C 0.07092(17) 0.39275(19) 0.2738(3) 0.0491(16) Uani 1.0 18 d .
C28 C 0.06675(19) 0.36062(19) 0.2874(4) 0.0559(18) Uani 1.0 18 d .
C29 C 0.0366(3) 0.3348(3) 0.3142(5) 0.071(3) Uani 1.0 18 d .
C30 C 0.0103(3) 0.3414(4) 0.3257(7) 0.106(5) Uani 1.0 18 d .
C31 C 0.0135(3) 0.3740(4) 0.3144(7) 0.111(5) Uani 1.0 18 d .
C32 C 0.0438(3) 0.3993(3) 0.2870(5) 0.077(3) Uani 1.0 18 d .
C33 C 0.09783(17) 0.42526(19) 0.1808(3) 0.0490(16) Uani 1.0 18 d .
C34 C 0.10631(18) 0.4567(2) 0.1546(4) 0.0551(18) Uani 1.0 18 d .
C35 C 0.1012(2) 0.4593(3) 0.0956(4) 0.070(3) Uani 1.0 18 d .
C36 C 0.0875(2) 0.4290(3) 0.0603(4) 0.073(3) Uani 1.0 18 d .
C37 C 0.0779(3) 0.3971(3) 0.0859(4) 0.071(3) Uani 1.0 18 d .
C38 C 0.0834(2) 0.3951(3) 0.1453(4) 0.062(2) Uani 1.0 18 d .
C39 C 0.14225(16) 0.51047(16) 0.4414(3) 0.0420(14) Uani 1.0 18 d .
C40 C 0.13414(18) 0.53301(17) 0.4094(3) 0.0446(15) Uani 1.0 18 d .
C41 C 0.1424(2) 0.56500(19) 0.4356(4) 0.0520(17) Uani 1.0 18 d .
C42 C 0.1561(2) 0.5738(2) 0.4918(4) 0.0554(18) Uani 1.0 18 d .
C43 C 0.1619(2) 0.5499(2) 0.5221(3) 0.0523(17) Uani 1.0 18 d .
C44 C 0.15442(18) 0.51796(18) 0.4985(3) 0.0450(15) Uani 1.0 18 d .
C45 C 0.1143(2) 0.52202(18) 0.3528(3) 0.0492(16) Uani 1.0 18 d .
C46 C 0.0749(3) 0.4979(2) 0.3628(4) 0.064(2) Uani 1.0 18 d .
C47 C 0.0589(3) 0.4926(3) 0.4169(5) 0.083(3) Uani 1.0 18 d .
C48 C 0.0222(3) 0.4710(4) 0.4237(7) 0.111(5) Uani 1.0 18 d .
C49 C 0.0018(4) 0.4572(4) 0.3746(10) 0.132(6) Uani 1.0 18 d .
C50 C 0.0168(4) 0.4624(4) 0.3202(9) 0.122(6) Uani 1.0 18 d .
C51 C 0.0538(3) 0.4827(3) 0.3120(6) 0.093(4) Uani 1.0 18 d .
C52 C 0.1206(2) 0.55341(18) 0.3151(3) 0.0492(16) Uani 1.0 18 d .
C53 C 0.0979(3) 0.5667(3) 0.3137(4) 0.0605(19) Uani 1.0 18 d .
C54 C 0.1055(3) 0.5956(3) 0.2808(5) 0.072(3) Uani 1.0 18 d .
C55 C 0.1356(3) 0.6120(3) 0.2469(4) 0.068(3) Uani 1.0 18 d .
C56 C 0.1586(3) 0.5996(2) 0.2482(4) 0.066(2) Uani 1.0 18 d .
C57 C 0.1515(3) 0.5706(2) 0.2823(4) 0.0581(19) Uani 1.0 18 d .
C58 C 0.1662(3) 0.6091(3) 0.5177(4) 0.071(3) Uani 1.0 18 d .
C59 C 0.1587(3) 0.4911(2) 0.5354(4) 0.0577(19) Uani 1.0 18 d .
C60 C 0.1253(3) 0.4661(3) 0.5671(4) 0.069(3) Uani 1.0 18 d .
C61 C 0.1232(5) 0.4368(3) 0.5952(5) 0.107(5) Uani 1.0 18 d .
C62 C 0.0953(7) 0.4135(5) 0.6261(10) 0.172(9) Uani 1.0 18 d .
C63 C 0.0678(7) 0.4199(5) 0.6314(10) 0.179(10) Uani 1.0 18 d .
C64 C 0.0668(4) 0.4469(4) 0.6036(6) 0.116(5) Uani 1.0 18 d .
C65 C 0.0977(3) 0.4714(3) 0.5703(5) 0.092(4) Uani 1.0 18 d .
C66 C 0.1891(3) 0.5081(2) 0.5796(3) 0.058(2) Uani 1.0 18 d .
C67 C 0.1853(3) 0.5192(3) 0.6354(4) 0.065(2) Uani 1.0 18 d .
C68 C 0.2128(3) 0.5339(3) 0.6734(4) 0.075(3) Uani 1.0 18 d .
C69 C 0.2442(3) 0.5373(3) 0.6597(4) 0.081(3) Uani 1.0 18 d .
C70 C 0.2483(3) 0.5261(3) 0.6049(4) 0.084(3) Uani 1.0 18 d .
C71 C 0.2211(3) 0.5116(3) 0.5657(4) 0.069(3) Uani 1.0 18 d .
C72 C 0.21890(17) 0.54956(18) 0.3513(3) 0.0454(15) Uani 1.0 18 d .
C73 C 0.22433(18) 0.56501(18) 0.4103(3) 0.0454(15) Uani 1.0 18 d .
C74 C 0.24296(18) 0.60070(17) 0.4087(3) 0.0468(15) Uani 1.0 18 d .
C75 C 0.25226(17) 0.61122(17) 0.3466(3) 0.0456(15) Uani 1.0 18 d .
C76 C 0.2739(2) 0.64397(19) 0.3214(4) 0.0554(18) Uani 1.0 18 d .
C77 C 0.2775(2) 0.6456(2) 0.2614(4) 0.0604(19) Uani 1.0 18 d .
C78 C 0.2619(2) 0.6165(2) 0.2269(4) 0.0555(18) Uani 1.0 18 d .
C79 C 0.24185(18) 0.58308(19) 0.2528(3) 0.0479(15) Uani 1.0 18 d .
C80 C 0.23707(17) 0.58092(17) 0.3115(3) 0.0454(15) Uani 1.0 18 d .
C81 C 0.25227(19) 0.62438(18) 0.4587(4) 0.0528(17) Uani 1.0 18 d .
C82 C 0.2589(2) 0.6145(2) 0.5132(4) 0.0588(19) Uani 1.0 18 d .
C83 C 0.2680(3) 0.6367(3) 0.5617(4) 0.071(3) Uani 1.0 18 d .
C84 C 0.2712(3) 0.6693(3) 0.5553(5) 0.077(3) Uani 1.0 18 d .
C85 C 0.2642(3) 0.6793(3) 0.5029(5) 0.071(3) Uani 1.0 18 d .
C86 C 0.2554(3) 0.6571(2) 0.4547(4) 0.064(2) Uani 1.0 18 d .
C88 C 0.28140(19) 0.5357(2) 0.3053(4) 0.0551(18) Uani 1.0 18 d .
C89 C 0.31097(19) 0.5402(2) 0.2769(4) 0.060(2) Uani 1.0 18 d .
C90 C 0.3070(2) 0.5217(3) 0.2268(4) 0.0595(19) Uani 1.0 18 d .
C91 C 0.2736(2) 0.4991(3) 0.2061(4) 0.0576(18) Uani 1.0 18 d .
C92 C 0.24505(19) 0.49638(18) 0.2364(3) 0.0495(16) Uani 1.0 18 d .
H3 H 0.0906 0.3973 0.3937 0.0522 Uiso 1.0 18 calc R
H4 H 0.0867 0.4420 0.4531 0.0552 Uiso 1.0 18 calc R
H8 H 0.2049 0.3965 0.2950 0.0552 Uiso 1.0 18 calc R
H10 H 0.1445 0.4075 0.1771 0.0555 Uiso 1.0 18 calc R
H12 H 0.1865 0.4307 0.4176 0.0547 Uiso 1.0 18 calc R
H14 H 0.1320 0.3458 0.3520 0.0752 Uiso 1.0 18 calc R
H15 H 0.0805 0.3012 0.3928 0.0870 Uiso 1.0 18 calc R
H16 H 0.0619 0.3088 0.4844 0.0962 Uiso 1.0 18 calc R
H17 H 0.0970 0.3587 0.5382 0.0949 Uiso 1.0 18 calc R
H18 H 0.1497 0.4032 0.4990 0.0770 Uiso 1.0 18 calc R
H20 H 0.2487 0.4502 0.3807 0.0755 Uiso 1.0 18 calc R
H21 H 0.2961 0.4405 0.3922 0.0944 Uiso 1.0 18 calc R
H22 H 0.2869 0.3875 0.4307 0.1058 Uiso 1.0 18 calc R
H23 H 0.2302 0.3428 0.4507 0.1004 Uiso 1.0 18 calc R
H24 H 0.1830 0.3510 0.4325 0.0771 Uiso 1.0 18 calc R
H25A H 0.2072 0.4128 0.1524 0.0742 Uiso 1.0 18 calc R
H25B H 0.1784 0.3722 0.1595 0.0742 Uiso 1.0 18 calc R
H25C H 0.2137 0.3886 0.1971 0.0742 Uiso 1.0 18 calc R
H26 H 0.1079 0.4450 0.2647 0.0520 Uiso 1.0 18 calc R
H28 H 0.0850 0.3559 0.2782 0.0670 Uiso 1.0 18 calc R
H29 H 0.0344 0.3129 0.3243 0.0854 Uiso 1.0 18 calc R
H30 H -0.0109 0.3233 0.3419 0.1273 Uiso 1.0 18 calc R
H31 H -0.0046 0.3787 0.3251 0.1328 Uiso 1.0 18 calc R
H32 H 0.0461 0.4213 0.2773 0.0920 Uiso 1.0 18 calc R
H34 H 0.1160 0.4773 0.1780 0.0662 Uiso 1.0 18 calc R
H35 H 0.1067 0.4813 0.0790 0.0842 Uiso 1.0 18 calc R
H36 H 0.0849 0.4305 0.0193 0.0875 Uiso 1.0 18 calc R
H37 H 0.0676 0.3764 0.0628 0.0848 Uiso 1.0 18 calc R
H38 H 0.0773 0.3731 0.1623 0.0744 Uiso 1.0 18 calc R
H41 H 0.1385 0.5812 0.4142 0.0624 Uiso 1.0 18 calc R
H43 H 0.1713 0.5557 0.5605 0.0627 Uiso 1.0 18 calc R
H45 H 0.1229 0.5084 0.3302 0.0590 Uiso 1.0 18 calc R
H47 H 0.0729 0.5037 0.4504 0.0994 Uiso 1.0 18 calc R
H48 H 0.0119 0.4661 0.4616 0.1337 Uiso 1.0 18 calc R
H49 H -0.0229 0.4440 0.3784 0.1589 Uiso 1.0 18 calc R
H50 H 0.0022 0.4522 0.2871 0.1468 Uiso 1.0 18 calc R
H51 H 0.0640 0.4860 0.2742 0.1115 Uiso 1.0 18 calc R
H53 H 0.0768 0.5555 0.3358 0.0725 Uiso 1.0 18 calc R
H54 H 0.0899 0.6046 0.2813 0.0862 Uiso 1.0 18 calc R
H55 H 0.1402 0.6315 0.2231 0.0822 Uiso 1.0 18 calc R
H56 H 0.1795 0.6108 0.2256 0.0787 Uiso 1.0 18 calc R
H57 H 0.1677 0.5624 0.2834 0.0697 Uiso 1.0 18 calc R
H58A H 0.1455 0.6119 0.5194 0.0848 Uiso 1.0 18 calc R
H58B H 0.1841 0.6276 0.4932 0.0848 Uiso 1.0 18 calc R
H58C H 0.1754 0.6107 0.5573 0.0848 Uiso 1.0 18 calc R
H59 H 0.1642 0.4769 0.5077 0.0693 Uiso 1.0 18 calc R
H61 H 0.1427 0.4333 0.5922 0.1286 Uiso 1.0 18 calc R
H62 H 0.0945 0.3936 0.6435 0.2064 Uiso 1.0 18 calc R
H63 H 0.0486 0.4048 0.6556 0.2145 Uiso 1.0 18 calc R
H64 H 0.0467 0.4496 0.6059 0.1396 Uiso 1.0 18 calc R
H65 H 0.0984 0.4909 0.5510 0.1099 Uiso 1.0 18 calc R
H67 H 0.1634 0.5165 0.6467 0.0782 Uiso 1.0 18 calc R
H68 H 0.2098 0.5419 0.7104 0.0902 Uiso 1.0 18 calc R
H69 H 0.2631 0.5471 0.6870 0.0967 Uiso 1.0 18 calc R
H70 H 0.2703 0.5286 0.5944 0.1011 Uiso 1.0 18 calc R
H71 H 0.2243 0.5038 0.5287 0.0832 Uiso 1.0 18 calc R
H73 H 0.2158 0.5517 0.4452 0.0545 Uiso 1.0 18 calc R
H76 H 0.2858 0.6644 0.3449 0.0665 Uiso 1.0 18 calc R
H77 H 0.2913 0.6679 0.2434 0.0725 Uiso 1.0 18 calc R
H78 H 0.2645 0.6187 0.1855 0.0665 Uiso 1.0 18 calc R
H79 H 0.2319 0.5625 0.2294 0.0575 Uiso 1.0 18 calc R
H82 H 0.2571 0.5923 0.5174 0.0705 Uiso 1.0 18 calc R
H83 H 0.2720 0.6294 0.5986 0.0851 Uiso 1.0 18 calc R
H84 H 0.2783 0.6849 0.5877 0.0929 Uiso 1.0 18 calc R
H85 H 0.2653 0.7013 0.4992 0.0847 Uiso 1.0 18 calc R
H86 H 0.2514 0.6646 0.4180 0.0764 Uiso 1.0 18 calc R
H88 H 0.2843 0.5484 0.3405 0.0662 Uiso 1.0 18 calc R
H89 H 0.3336 0.5558 0.2919 0.0722 Uiso 1.0 18 calc R
H90 H 0.3270 0.5243 0.2064 0.0713 Uiso 1.0 18 calc R
H91 H 0.2703 0.4856 0.1717 0.0691 Uiso 1.0 18 calc R
H92 H 0.2221 0.4813 0.2217 0.0594 Uiso 1.0 18 calc R

loop_
_atom_site_aniso_label
_atom_site_aniso_U_11
_atom_site_aniso_U_22
_atom_site_aniso_U_33
_atom_site_aniso_U_12
_atom_site_aniso_U_13
_atom_site_aniso_U_23
Ru1 0.0387(4) 0.0366(4) 0.0368(4) 0.0167(3) 0.00068(19) 0.00058(18)
Cl1 0.0525(9) 0.0479(9) 0.0445(9) 0.0240(8) -0.0058(7) 0.0010(7)
Cl2 0.0454(9) 0.0447(9) 0.0435(9) 0.0197(7) -0.0028(7) 0.0042(7)
N2 0.037(3) 0.036(3) 0.039(3) 0.016(3) -0.001(2) 0.001(2)
N5 0.042(3) 0.039(3) 0.038(3) 0.016(3) -0.001(3) 0.004(2)
N87 0.048(3) 0.037(3) 0.041(3) 0.019(3) 0.000(3) 0.002(3)
C1 0.045(4) 0.042(4) 0.043(4) 0.025(3) -0.002(3) -0.004(3)
C3 0.038(4) 0.042(4) 0.044(4) 0.015(3) 0.002(3) 0.004(3)
C4 0.044(4) 0.045(4) 0.040(4) 0.016(3) 0.003(3) 0.003(3)
C6 0.040(4) 0.032(3) 0.042(4) 0.015(3) -0.002(3) -0.001(3)
C7 0.042(4) 0.034(3) 0.047(4) 0.017(3) -0.004(3) 0.000(3)
C8 0.048(4) 0.041(4) 0.052(4) 0.024(3) -0.007(3) -0.006(3)
C9 0.052(4) 0.044(4) 0.044(4) 0.025(3) 0.002(3) 0.004(3)
C10 0.050(4) 0.047(4) 0.042(4) 0.024(3) -0.004(3) -0.000(3)
C11 0.042(4) 0.037(3) 0.045(4) 0.017(3) -0.003(3) 0.002(3)
C12 0.056(4) 0.044(4) 0.040(4) 0.027(3) -0.002(3) -0.001(3)
C13 0.059(5) 0.048(4) 0.050(4) 0.031(4) -0.005(3) 0.010(3)
C14 0.060(5) 0.054(5) 0.068(5) 0.023(4) -0.008(4) 0.008(4)
C15 0.062(5) 0.057(5) 0.083(6) 0.018(4) -0.003(5) 0.024(5)
C16 0.068(6) 0.081(7) 0.085(7) 0.033(5) 0.003(5) 0.034(6)
C17 0.087(7) 0.087(7) 0.068(6) 0.047(6) 0.014(5) 0.026(5)
C18 0.070(5) 0.070(6) 0.056(5) 0.038(5) 0.005(4) 0.010(4)
C19 0.057(4) 0.052(4) 0.044(4) 0.034(4) -0.008(3) -0.009(3)
C20 0.050(5) 0.061(5) 0.080(6) 0.030(4) -0.006(4) -0.006(4)
C21 0.054(5) 0.095(7) 0.088(7) 0.038(5) -0.022(5) -0.026(6)
C22 0.094(8) 0.115(9) 0.093(7) 0.080(8) -0.026(6) -0.022(7)
C23 0.101(8) 0.093(8) 0.089(7) 0.072(7) -0.007(6) -0.000(6)
C24 0.074(6) 0.062(5) 0.070(5) 0.044(5) -0.005(4) 0.003(4)
C25 0.072(5) 0.081(6) 0.046(4) 0.048(5) 0.001(4) -0.003(4)
C26 0.043(4) 0.044(4) 0.043(4) 0.022(3) -0.001(3) 0.004(3)
C27 0.041(4) 0.052(4) 0.050(4) 0.020(3) -0.001(3) 0.008(3)
C28 0.048(4) 0.047(4) 0.066(5) 0.019(4) -0.011(4) -0.002(4)
C29 0.059(5) 0.055(5) 0.088(7) 0.019(4) -0.006(5) 0.014(5)
C30 0.058(6) 0.102(9) 0.141(11) 0.027(6) 0.037(7) 0.061(8)
C31 0.053(6) 0.098(8) 0.180(13) 0.038(6) 0.029(7) 0.052(9)
C32 0.054(5) 0.071(6) 0.107(8) 0.032(5) 0.013(5) 0.026(5)
C33 0.041(4) 0.060(4) 0.047(4) 0.026(4) -0.006(3) 0.002(3)
C34 0.038(4) 0.060(5) 0.061(5) 0.019(4) -0.004(3) 0.011(4)
C35 0.044(4) 0.085(6) 0.071(6) 0.025(4) -0.005(4) 0.027(5)
C36 0.045(5) 0.116(8) 0.052(5) 0.035(5) -0.006(4) 0.008(5)
C37 0.058(5) 0.104(7) 0.049(5) 0.041(5) -0.008(4) -0.008(5)
C38 0.056(5) 0.064(5) 0.062(5) 0.027(4) -0.013(4) -0.004(4)
C39 0.039(4) 0.040(4) 0.045(4) 0.018(3) 0.001(3) -0.000(3)
C40 0.047(4) 0.044(4) 0.042(4) 0.022(3) 0.001(3) -0.000(3)
C41 0.059(5) 0.047(4) 0.051(4) 0.026(4) -0.006(4) -0.001(3)
C42 0.061(5) 0.052(4) 0.052(4) 0.028(4) -0.005(4) -0.011(4)
C43 0.060(5) 0.058(5) 0.037(4) 0.029(4) -0.005(3) -0.001(3)
C44 0.047(4) 0.047(4) 0.038(4) 0.021(3) -0.000(3) -0.001(3)
C45 0.061(5) 0.046(4) 0.047(4) 0.031(4) -0.004(3) -0.000(3)
C46 0.063(5) 0.046(4) 0.082(6) 0.027(4) -0.020(5) 0.003(4)
C47 0.053(5) 0.094(7) 0.084(7) 0.023(5) 0.001(5) 0.016(6)
C48 0.067(7) 0.118(10) 0.144(12) 0.042(7) 0.008(8) 0.032(9)
C49 0.062(8) 0.106(11) 0.206(19) 0.025(7) -0.017(10) 0.022(12)
C50 0.083(9) 0.077(8) 0.198(17) 0.034(7) -0.076(10) -0.046(10)
C51 0.094(8) 0.076(7) 0.113(9) 0.046(6) -0.055(7) -0.037(6)
C52 0.064(5) 0.048(4) 0.044(4) 0.034(4) -0.009(3) -0.001(3)
C53 0.071(5) 0.067(5) 0.061(5) 0.047(5) -0.003(4) 0.004(4)
C54 0.073(6) 0.065(5) 0.092(7) 0.045(5) -0.008(5) 0.004(5)
C55 0.084(6) 0.052(5) 0.072(6) 0.036(5) -0.014(5) 0.001(4)
C56 0.071(6) 0.055(5) 0.070(5) 0.030(4) 0.004(4) -0.006(4)
C57 0.066(5) 0.050(4) 0.064(5) 0.033(4) -0.015(4) -0.005(4)
C58 0.102(7) 0.061(5) 0.058(5) 0.047(5) -0.013(5) -0.019(4)
C59 0.078(6) 0.052(4) 0.043(4) 0.032(4) -0.004(4) 0.002(3)
C60 0.085(7) 0.053(5) 0.054(5) 0.023(5) 0.003(5) 0.001(4)
C61 0.162(12) 0.065(6) 0.083(8) 0.048(8) 0.026(8) 0.020(6)
C62 0.19(2) 0.109(13) 0.161(17) 0.033(14) 0.087(16) 0.060(12)
C63 0.19(2) 0.085(11) 0.161(17) -0.002(12) 0.091(16) 0.042(11)
C64 0.101(9) 0.111(10) 0.087(8) 0.016(8) 0.042(7) 0.011(7)
C65 0.098(8) 0.062(6) 0.065(6) 0.002(6) 0.013(6) 0.004(5)
C66 0.090(6) 0.049(4) 0.037(4) 0.036(4) -0.006(4) 0.004(3)
C67 0.094(7) 0.070(5) 0.041(4) 0.049(5) -0.005(4) 0.003(4)
C68 0.109(8) 0.078(6) 0.046(5) 0.052(6) -0.024(5) -0.011(4)
C69 0.096(8) 0.081(7) 0.053(5) 0.035(6) -0.023(5) 0.001(5)
C70 0.079(7) 0.101(8) 0.061(6) 0.035(6) -0.007(5) 0.014(5)
C71 0.080(6) 0.078(6) 0.042(4) 0.034(5) 0.003(4) 0.010(4)
C72 0.042(4) 0.046(4) 0.042(4) 0.018(3) 0.003(3) 0.009(3)
C73 0.049(4) 0.051(4) 0.036(4) 0.025(3) 0.004(3) 0.005(3)
C74 0.045(4) 0.041(4) 0.051(4) 0.018(3) -0.003(3) -0.003(3)
C75 0.041(4) 0.042(4) 0.055(4) 0.022(3) 0.002(3) 0.004(3)
C76 0.051(4) 0.045(4) 0.067(5) 0.021(4) 0.005(4) 0.002(4)
C77 0.058(5) 0.048(4) 0.069(5) 0.021(4) 0.012(4) 0.015(4)
C78 0.055(4) 0.056(5) 0.051(4) 0.024(4) 0.010(4) 0.010(4)
C79 0.046(4) 0.050(4) 0.049(4) 0.025(3) -0.003(3) 0.007(3)
C80 0.043(4) 0.041(4) 0.049(4) 0.019(3) 0.006(3) 0.005(3)
C81 0.052(4) 0.042(4) 0.051(4) 0.014(3) 0.004(3) -0.004(3)
C82 0.061(5) 0.059(5) 0.058(5) 0.031(4) -0.008(4) -0.014(4)
C83 0.070(6) 0.081(6) 0.062(5) 0.038(5) -0.006(4) -0.021(5)
C84 0.071(6) 0.075(6) 0.076(6) 0.030(5) -0.007(5) -0.033(5)
C85 0.069(6) 0.054(5) 0.083(6) 0.026(4) 0.004(5) -0.015(5)
C86 0.065(5) 0.053(5) 0.067(5) 0.025(4) 0.004(4) -0.011(4)
C88 0.052(4) 0.055(4) 0.052(4) 0.022(4) -0.001(4) -0.012(4)
C89 0.039(4) 0.058(5) 0.078(6) 0.020(4) 0.003(4) -0.009(4)
C90 0.052(5) 0.077(6) 0.053(5) 0.035(4) 0.006(4) -0.000(4)
C91 0.063(5) 0.068(5) 0.049(4) 0.038(4) -0.002(4) -0.006(4)
C92 0.052(4) 0.047(4) 0.049(4) 0.025(4) -0.001(3) -0.005(3)

loop_
_atom_type_symbol
_atom_type_description
_atom_type_scat_dispersion_real
_atom_type_scat_dispersion_imag
_atom_type_scat_source
C C 0.0033 0.0016
;
International Tables for Crystallography
(1992, Vol. C, Tables 4.2.6.8 and 6.1.1.4)
;
H H 0.0000 0.0000
;
International Tables for Crystallography
(1992, Vol. C, Table 6.1.1.4)
;
Cl Cl 0.1484 0.1585
;
International Tables for Crystallography
(1992, Vol. C, Tables 4.2.6.8 and 6.1.1.4)
;
N N 0.0061 0.0033
;
International Tables for Crystallography
(1992, Vol. C, Tables 4.2.6.8 and 6.1.1.4)
;
Ru Ru -1.2594 0.8363
;
International Tables for Crystallography
(1992, Vol. C, Tables 4.2.6.8 and 6.1.1.4)
;

loop_
_geom_angle_atom_site_label_1
_geom_angle_atom_site_label_2
_geom_angle_atom_site_label_3
_geom_angle
_geom_angle_publ_flag
Cl1 Ru1 Cl2 172.27(7) yes
Cl1 Ru1 N87 87.06(17) yes
Cl1 Ru1 C1 89.0(2) yes
Cl1 Ru1 C72 91.7(3) yes
Cl2 Ru1 N87 90.53(16) yes
Cl2 Ru1 C1 90.6(2) yes
Cl2 Ru1 C72 95.8(3) yes
N87 Ru1 C1 158.8(3) yes
N87 Ru1 C72 93.8(3) yes
C1 Ru1 C72 107.2(3) yes
C1 N2 C3 110.4(6) yes
C1 N2 C6 122.6(5) yes
C3 N2 C6 127.1(5) yes
C1 N5 C4 110.7(6) yes
C1 N5 C39 125.4(5) yes
C4 N5 C39 123.9(6) yes
Ru1 N87 C88 123.9(5) yes
Ru1 N87 C92 118.2(5) yes
C88 N87 C92 117.5(7) yes
Ru1 C1 N2 115.5(6) yes
Ru1 C1 N5 139.7(5) yes
N2 C1 N5 104.7(5) yes
N2 C3 C4 107.0(6) yes
N5 C4 C3 107.2(7) yes
N2 C6 C7 120.3(6) yes
N2 C6 C11 118.8(7) yes
C7 C6 C11 120.9(7) yes
C6 C7 C8 117.4(7) yes
C6 C7 C12 121.2(7) yes
C8 C7 C12 120.8(8) yes
C7 C8 C9 122.2(9) yes
C8 C9 C10 118.3(8) yes
C8 C9 C25 120.5(9) yes
C10 C9 C25 121.1(7) yes
C9 C10 C11 122.9(7) yes
C6 C11 C10 117.4(8) yes
C6 C11 C26 120.7(7) yes
C10 C11 C26 121.8(6) yes
C7 C12 C13 108.3(6) yes
C7 C12 C19 113.8(7) yes
C13 C12 C19 111.5(7) yes
C12 C13 C14 120.8(7) yes
C12 C13 C18 120.5(7) yes
C14 C13 C18 118.7(7) yes
C13 C14 C15 120.2(9) yes
C14 C15 C16 120.4(8) yes
C15 C16 C17 119.6(9) yes
C16 C17 C18 120.5(10) yes
C13 C18 C17 120.5(8) yes
C12 C19 C20 119.5(8) yes
C12 C19 C24 122.7(7) yes
C20 C19 C24 117.8(10) yes
C19 C20 C21 120.8(10) yes
C20 C21 C22 120.0(9) yes
C21 C22 C23 119.7(15) yes
C22 C23 C24 119.8(13) yes
C19 C24 C23 121.8(8) yes
C11 C26 C27 111.1(7) yes
C11 C26 C33 113.9(7) yes
C27 C26 C33 110.0(5) yes
C26 C27 C28 124.4(8) yes
C26 C27 C32 117.0(8) yes
C28 C27 C32 118.6(7) yes
C27 C28 C29 121.8(10) yes
C28 C29 C30 118.7(11) yes
C29 C30 C31 122.0(10) yes
C30 C31 C32 118.0(13) yes
C27 C32 C31 120.8(12) yes
C26 C33 C34 121.8(7) yes
C26 C33 C38 120.4(8) yes
C34 C33 C38 117.8(7) yes
C33 C34 C35 122.3(8) yes
C34 C35 C36 119.1(10) yes
C35 C36 C37 119.5(9) yes
C36 C37 C38 120.1(9) yes
C33 C38 C37 121.1(9) yes
N5 C39 C40 118.2(6) yes
N5 C39 C44 120.2(7) yes
C40 C39 C44 121.4(7) yes
C39 C40 C41 117.2(7) yes
C39 C40 C45 122.0(7) yes
C41 C40 C45 120.6(8) yes
C40 C41 C42 122.2(9) yes
C41 C42 C43 118.0(8) yes
C41 C42 C58 120.8(9) yes
C43 C42 C58 121.1(8) yes
C42 C43 C44 122.6(7) yes
C39 C44 C43 118.3(8) yes
C39 C44 C59 120.9(7) yes
C43 C44 C59 120.8(7) yes
C40 C45 C46 111.7(6) yes
C40 C45 C52 112.3(6) yes
C46 C45 C52 110.1(8) yes
C45 C46 C47 123.8(8) yes
C45 C46 C51 116.7(8) yes
C47 C46 C51 119.3(9) yes
C46 C47 C48 121.7(11) yes
C47 C48 C49 118.9(14) yes
C48 C49 C50 120.6(13) yes
C49 C50 C51 121.9(15) yes
C46 C51 C50 117.4(13) yes
C45 C52 C53 123.2(7) yes
C45 C52 C57 118.6(9) yes
C53 C52 C57 118.2(8) yes
C52 C53 C54 120.7(9) yes
C53 C54 C55 121.2(12) yes
C54 C55 C56 119.0(10) yes
C55 C56 C57 120.4(9) yes
C52 C57 C56 120.5(10) yes
C44 C59 C60 111.9(9) yes
C44 C59 C66 113.3(6) yes
C60 C59 C66 109.6(7) yes
C59 C60 C61 118.9(13) yes
C59 C60 C65 122.1(10) yes
C61 C60 C65 119.0(11) yes
C60 C61 C62 124(2) yes
C61 C62 C63 117(2) yes
C62 C63 C64 123.5(18) yes
C63 C64 C65 117.3(18) yes
C60 C65 C64 119.2(13) yes
C59 C66 C67 122.5(10) yes
C59 C66 C71 119.7(8) yes
C67 C66 C71 117.7(8) yes
C66 C67 C68 120.7(11) yes
C67 C68 C69 121.7(10) yes
C68 C69 C70 118.2(10) yes
C69 C70 C71 121.1(12) yes
C66 C71 C70 120.6(9) yes
Ru1 C72 C73 127.0(6) yes
Ru1 C72 C80 127.9(5) yes
C73 C72 C80 103.7(6) yes
C72 C73 C74 112.1(6) yes
C73 C74 C75 107.3(6) yes
C73 C74 C81 126.7(6) yes
C75 C74 C81 126.0(6) yes
C74 C75 C76 131.0(7) yes
C74 C75 C80 108.7(6) yes
C76 C75 C80 120.2(7) yes
C75 C76 C77 117.8(7) yes
C76 C77 C78 122.3(7) yes
C77 C78 C79 119.8(7) yes
C78 C79 C80 118.9(7) yes
C72 C80 C75 108.1(6) yes
C72 C80 C79 130.9(7) yes
C75 C80 C79 120.9(6) yes
C74 C81 C82 120.1(8) yes
C74 C81 C86 122.7(8) yes
C82 C81 C86 117.2(8) yes
C81 C82 C83 121.3(10) yes
C82 C83 C84 119.3(10) yes
C83 C84 C85 120.4(10) yes
C84 C85 C86 119.7(11) yes
C81 C86 C85 121.9(9) yes
N87 C88 C89 123.5(8) yes
C88 C89 C90 118.6(7) yes
C89 C90 C91 119.2(9) yes
C90 C91 C92 119.0(8) yes
N87 C92 C91 122.1(7) yes
N2 C3 H3 126.462 no
C4 C3 H3 126.495 no
N5 C4 H4 126.390 no
C3 C4 H4 126.401 no
C7 C8 H8 118.929 no
C9 C8 H8 118.902 no
C9 C10 H10 118.579 no
C11 C10 H10 118.531 no
C7 C12 H12 107.638 no
C13 C12 H12 107.659 no
C19 C12 H12 107.645 no
C13 C14 H14 119.931 no
C15 C14 H14 119.891 no
C14 C15 H15 119.818 no
C16 C15 H15 119.804 no
C15 C16 H16 120.163 no
C17 C16 H16 120.201 no
C16 C17 H17 119.738 no
C18 C17 H17 119.718 no
C13 C18 H18 119.774 no
C17 C18 H18 119.752 no
C19 C20 H20 119.601 no
C21 C20 H20 119.613 no
C20 C21 H21 119.988 no
C22 C21 H21 119.996 no
C21 C22 H22 120.148 no
C23 C22 H22 120.142 no
C22 C23 H23 120.083 no
C24 C23 H23 120.113 no
C19 C24 H24 119.103 no
C23 C24 H24 119.067 no
C9 C25 H25A 109.478 no
C9 C25 H25B 109.470 no
C9 C25 H25C 109.459 no
H25A C25 H25B 109.481 no
H25A C25 H25C 109.472 no
H25B C25 H25C 109.468 no
C11 C26 H26 107.165 no
C27 C26 H26 107.158 no
C33 C26 H26 107.153 no
C27 C28 H28 119.092 no
C29 C28 H28 119.092 no
C28 C29 H29 120.634 no
C30 C29 H29 120.640 no
C29 C30 H30 118.986 no
C31 C30 H30 119.028 no
C30 C31 H31 121.002 no
C32 C31 H31 121.022 no
C27 C32 H32 119.621 no
C31 C32 H32 119.596 no
C33 C34 H34 118.837 no
C35 C34 H34 118.845 no
C34 C35 H35 120.448 no
C36 C35 H35 120.458 no
C35 C36 H36 120.269 no
C37 C36 H36 120.250 no
C36 C37 H37 119.941 no
C38 C37 H37 119.924 no
C33 C38 H38 119.461 no
C37 C38 H38 119.487 no
C40 C41 H41 118.901 no
C42 C41 H41 118.913 no
C42 C43 H43 118.705 no
C44 C43 H43 118.694 no
C40 C45 H45 107.502 no
C46 C45 H45 107.519 no
C52 C45 H45 107.499 no
C46 C47 H47 119.143 no
C48 C47 H47 119.118 no
C47 C48 H48 120.557 no
C49 C48 H48 120.562 no
C48 C49 H49 119.691 no
C50 C49 H49 119.695 no
C49 C50 H50 119.058 no
C51 C50 H50 119.017 no
C46 C51 H51 121.321 no
C50 C51 H51 121.304 no
C52 C53 H53 119.644 no
C54 C53 H53 119.659 no
C53 C54 H54 119.385 no
C55 C54 H54 119.400 no
C54 C55 H55 120.500 no
C56 C55 H55 120.519 no
C55 C56 H56 119.828 no
C57 C56 H56 119.817 no
C52 C57 H57 119.730 no
C56 C57 H57 119.742 no
C42 C58 H58A 109.461 no
C42 C58 H58B 109.479 no
C42 C58 H58C 109.463 no
H58A C58 H58B 109.489 no
H58A C58 H58C 109.468 no
H58B C58 H58C 109.466 no
C44 C59 H59 107.235 no
C60 C59 H59 107.260 no
C66 C59 H59 107.235 no
C60 C61 H61 118.063 no
C62 C61 H61 118.098 no
C61 C62 H62 121.500 no
C63 C62 H62 121.525 no
C62 C63 H63 118.278 no
C64 C63 H63 118.272 no
C63 C64 H64 121.331 no
C65 C64 H64 121.320 no
C60 C65 H65 120.373 no
C64 C65 H65 120.409 no
C66 C67 H67 119.653 no
C68 C67 H67 119.654 no
C67 C68 H68 119.171 no
C69 C68 H68 119.161 no
C68 C69 H69 120.884 no
C70 C69 H69 120.869 no
C69 C70 H70 119.458 no
C71 C70 H70 119.467 no
C66 C71 H71 119.727 no
C70 C71 H71 119.687 no
C72 C73 H73 123.978 no
C74 C73 H73 123.965 no
C75 C76 H76 121.106 no
C77 C76 H76 121.118 no
C76 C77 H77 118.855 no
C78 C77 H77 118.819 no
C77 C78 H78 120.123 no
C79 C78 H78 120.104 no
C78 C79 H79 120.573 no
C80 C79 H79 120.576 no
C81 C82 H82 119.324 no
C83 C82 H82 119.331 no
C82 C83 H83 120.292 no
C84 C83 H83 120.365 no
C83 C84 H84 119.767 no
C85 C84 H84 119.798 no
C84 C85 H85 120.136 no
C86 C85 H85 120.153 no
C81 C86 H86 119.054 no
C85 C86 H86 119.008 no
N87 C88 H88 118.243 no
C89 C88 H88 118.232 no
C88 C89 H89 120.691 no
C90 C89 H89 120.674 no
C89 C90 H90 120.383 no
C91 C90 H90 120.385 no
C90 C91 H91 120.520 no
C92 C91 H91 120.512 no
N87 C92 H92 118.950 no
C91 C92 H92 118.971 no

loop_
_geom_bond_atom_site_label_1
_geom_bond_atom_site_label_2
_geom_bond_distance
_geom_bond_publ_flag
Ru1 Cl1 2.3716(19) yes
Ru1 Cl2 2.3635(18) yes
Ru1 N87 2.123(6) yes
Ru1 C1 2.066(7) yes
Ru1 C72 1.838(8) yes
N2 C1 1.373(8) yes
N2 C3 1.389(8) yes
N2 C6 1.458(10) yes
N5 C1 1.352(10) yes
N5 C4 1.394(7) yes
N5 C39 1.434(10) yes
N87 C88 1.341(9) yes
N87 C92 1.343(10) yes
C3 C4 1.338(12) yes
C6 C7 1.389(12) yes
C6 C11 1.408(9) yes
C7 C8 1.412(12) yes
C7 C12 1.538(10) yes
C8 C9 1.372(10) yes
C9 C10 1.362(13) yes
C9 C25 1.517(13) yes
C10 C11 1.394(12) yes
C11 C26 1.544(12) yes
C12 C13 1.533(9) yes
C12 C19 1.524(14) yes
C13 C14 1.405(10) yes
C13 C18 1.365(12) yes
C14 C15 1.382(11) yes
C15 C16 1.379(16) yes
C16 C17 1.362(14) yes
C17 C18 1.402(12) yes
C19 C20 1.378(10) yes
C19 C24 1.397(14) yes
C20 C21 1.404(17) yes
C21 C22 1.38(2) yes
C22 C23 1.376(15) yes
C23 C24 1.38(2) yes
C26 C27 1.530(8) yes
C26 C33 1.527(10) yes
C27 C28 1.370(13) yes
C27 C32 1.396(16) yes
C28 C29 1.388(11) yes
C29 C30 1.35(2) yes
C30 C31 1.40(3) yes
C31 C32 1.389(14) yes
C33 C34 1.378(12) yes
C33 C38 1.407(12) yes
C34 C35 1.380(12) yes
C35 C36 1.414(15) yes
C36 C37 1.381(17) yes
C37 C38 1.387(12) yes
C39 C40 1.415(12) yes
C39 C44 1.385(9) yes
C40 C41 1.402(11) yes
C40 C45 1.501(10) yes
C41 C42 1.388(11) yes
C42 C43 1.383(14) yes
C42 C58 1.509(13) yes
C43 C44 1.386(12) yes
C44 C59 1.541(13) yes
C45 C46 1.533(11) yes
C45 C52 1.531(12) yes
C46 C47 1.381(15) yes
C46 C51 1.427(15) yes
C47 C48 1.417(15) yes
C48 C49 1.37(3) yes
C49 C50 1.37(3) yes
C50 C51 1.426(18) yes
C52 C53 1.392(16) yes
C52 C57 1.397(11) yes
C53 C54 1.368(14) yes
C54 C55 1.386(14) yes
C55 C56 1.375(18) yes
C56 C57 1.393(13) yes
C59 C60 1.510(12) yes
C59 C66 1.540(12) yes
C60 C61 1.401(18) yes
C60 C65 1.35(2) yes
C61 C62 1.34(3) yes
C62 C63 1.38(5) yes
C63 C64 1.37(3) yes
C64 C65 1.460(16) yes
C66 C67 1.404(12) yes
C66 C71 1.376(16) yes
C67 C68 1.360(14) yes
C68 C69 1.35(2) yes
C69 C70 1.390(15) yes
C70 C71 1.371(14) yes
C72 C73 1.472(10) yes
C72 C80 1.507(9) yes
C73 C74 1.363(10) yes
C74 C75 1.486(10) yes
C74 C81 1.460(10) yes
C75 C76 1.395(10) yes
C75 C80 1.406(10) yes
C76 C77 1.376(12) yes
C77 C78 1.365(11) yes
C78 C79 1.414(10) yes
C79 C80 1.353(10) yes
C81 C82 1.394(12) yes
C81 C86 1.381(14) yes
C82 C83 1.397(13) yes
C83 C84 1.378(18) yes
C84 C85 1.364(16) yes
C85 C86 1.391(13) yes
C88 C89 1.378(13) yes
C89 C90 1.364(13) yes
C90 C91 1.385(10) yes
C91 C92 1.389(13) yes
C3 H3 0.950 no
C4 H4 0.950 no
C8 H8 0.950 no
C10 H10 0.950 no
C12 H12 1.000 no
C14 H14 0.950 no
C15 H15 0.950 no
C16 H16 0.950 no
C17 H17 0.950 no
C18 H18 0.950 no
C20 H20 0.950 no
C21 H21 0.950 no
C22 H22 0.950 no
C23 H23 0.950 no
C24 H24 0.950 no
C25 H25A 0.980 no
C25 H25B 0.980 no
C25 H25C 0.980 no
C26 H26 1.000 no
C28 H28 0.950 no
C29 H29 0.950 no
C30 H30 0.950 no
C31 H31 0.950 no
C32 H32 0.950 no
C34 H34 0.950 no
C35 H35 0.950 no
C36 H36 0.950 no
C37 H37 0.950 no
C38 H38 0.950 no
C41 H41 0.950 no
C43 H43 0.950 no
C45 H45 1.000 no
C47 H47 0.950 no
C48 H48 0.950 no
C49 H49 0.950 no
C50 H50 0.950 no
C51 H51 0.950 no
C53 H53 0.950 no
C54 H54 0.950 no
C55 H55 0.950 no
C56 H56 0.950 no
C57 H57 0.950 no
C58 H58A 0.980 no
C58 H58B 0.980 no
C58 H58C 0.980 no
C59 H59 1.000 no
C61 H61 0.950 no
C62 H62 0.950 no
C63 H63 0.950 no
C64 H64 0.950 no
C65 H65 0.950 no
C67 H67 0.950 no
C68 H68 0.950 no
C69 H69 0.950 no
C70 H70 0.950 no
C71 H71 0.950 no
C73 H73 0.950 no
C76 H76 0.950 no
C77 H77 0.950 no
C78 H78 0.950 no
C79 H79 0.950 no
C82 H82 0.950 no
C83 H83 0.950 no
C84 H84 0.950 no
C85 H85 0.950 no
C86 H86 0.950 no
C88 H88 0.950 no
C89 H89 0.950 no
C90 H90 0.950 no
C91 H91 0.950 no
C92 H92 0.950 no

loop_
_geom_contact_atom_site_label_1
_geom_contact_atom_site_label_2
_geom_contact_distance
_geom_contact_publ_flag
_geom_contact_site_symmetry_2
Ru1 C6 3.116(6) no .
Ru1 C7 3.499(7) no .
Ru1 C79 3.554(8) no .
Cl1 C12 3.388(7) no .
Cl1 C20 3.399(12) no .
Cl1 C71 3.528(9) no .
Cl1 C73 3.184(10) no .
Cl1 C88 3.265(8) no .
Cl2 C6 3.508(7) no .
Cl2 C11 3.231(7) no .
Cl2 C26 3.357(6) no .
Cl2 C34 3.374(7) no .
Cl2 C79 3.279(7) no .
Cl2 C80 3.485(6) no .
Cl2 C92 3.277(10) no .
N2 C12 2.945(12) no .
N2 C13 3.195(12) no .
N2 C26 2.913(9) no .
N2 C27 3.271(8) no .
N2 C39 3.556(10) no .
N5 C6 3.563(10) no .
N5 C45 2.893(12) no .
N5 C46 3.390(13) no .
N5 C59 2.899(9) no .
N5 C60 3.508(10) no .
N87 C79 3.275(12) no .
N87 C80 3.271(11) no .
N87 C90 2.774(12) no .
C1 C7 3.311(12) no .
C1 C11 3.378(10) no .
C1 C40 3.258(13) no .
C1 C44 3.439(10) no .
C1 C45 3.424(14) no .
C3 C7 3.449(12) no .
C3 C11 3.359(10) no .
C3 C12 3.573(13) no .
C3 C13 3.205(14) no .
C3 C18 3.216(14) no .
C3 C26 3.383(9) no .
C3 C27 3.108(10) no .
C3 C28 3.399(10) no .
C3 C32 3.454(13) no .
C3 C39 3.578(10) no .
C4 C40 3.408(11) no .
C4 C44 3.255(9) no .
C4 C45 3.592(12) no .
C4 C46 3.490(14) no .
C4 C47 3.548(18) no .
C4 C59 3.318(10) no .
C4 C60 3.326(11) no .
C4 C65 3.530(13) no .
C6 C9 2.784(11) no .
C6 C13 3.072(11) no .
C6 C14 3.380(11) no .
C6 C27 3.185(10) no .
C6 C28 3.376(9) no .
C7 C10 2.772(10) no .
C7 C14 2.907(10) no .
C7 C20 3.191(12) no .
C8 C11 2.771(13) no .
C8 C13 3.500(10) no .
C8 C14 3.533(10) no .
C8 C19 2.906(11) no .
C8 C20 3.280(11) no .
C10 C27 3.532(11) no .
C10 C33 2.930(13) no .
C10 C38 3.217(13) no .
C11 C28 2.928(9) no .
C11 C34 3.520(13) no .
C11 C38 3.300(11) no .
C13 C16 2.787(11) no .
C13 C24 2.859(16) no .
C14 C17 2.752(15) no .
C14 C19 3.319(10) no .
C14 C24 3.302(15) no .
C15 C18 2.757(12) no .
C18 C19 3.406(13) no .
C19 C22 2.80(2) no .
C20 C23 2.768(18) no .
C21 C24 2.748(12) no .
C27 C30 2.760(12) no .
C27 C38 2.975(11) no .
C28 C31 2.762(18) no .
C28 C33 3.466(11) no .
C28 C38 3.500(12) no .
C29 C32 2.769(16) no .
C32 C33 3.184(12) no .
C32 C51 3.524(18) no .
C33 C36 2.806(12) no .
C34 C37 2.766(14) no .
C35 C38 2.774(15) no .
C39 C42 2.789(12) no .
C39 C46 3.270(12) no .
C39 C47 3.395(14) no .
C39 C60 3.340(11) no .
C39 C65 3.477(12) no .
C39 C72 3.577(9) no .
C39 C73 3.268(9) no .
C40 C43 2.784(10) no .
C40 C47 2.879(12) no .
C40 C53 3.451(14) no .
C40 C57 3.236(11) no .
C40 C73 3.491(11) no .
C41 C44 2.782(13) no .
C41 C46 3.400(10) no .
C41 C47 3.488(11) no .
C41 C52 2.874(10) no .
C41 C53 3.429(13) no .
C41 C57 3.516(11) no .
C43 C60 3.371(12) no .
C43 C65 3.377(12) no .
C43 C66 2.964(15) no .
C43 C67 3.315(14) no .
C43 C73 3.565(11) no .
C44 C65 2.831(12) no .
C44 C67 3.398(11) no .
C44 C71 3.449(15) no .
C44 C73 3.386(9) no .
C46 C49 2.809(16) no .
C46 C53 2.899(13) no .
C47 C50 2.76(2) no .
C47 C52 3.563(12) no .
C48 C51 2.83(2) no .
C51 C52 3.036(11) no .
C51 C53 3.207(13) no .
C52 C55 2.798(13) no .
C53 C56 2.762(13) no .
C54 C57 2.751(18) no .
C60 C63 2.75(3) no .
C60 C67 2.954(12) no .
C61 C64 2.75(3) no .
C61 C66 3.052(13) no .
C61 C67 3.405(13) no .
C62 C65 2.81(3) no .
C65 C66 3.520(16) no .
C66 C69 2.789(14) no .
C67 C70 2.727(18) no .
C68 C71 2.739(14) no .
C72 C88 3.279(14) no .
C73 C82 3.046(10) no .
C75 C78 2.758(11) no .
C75 C86 3.150(12) no .
C76 C79 2.804(11) no .
C76 C81 3.265(11) no .
C76 C86 3.277(13) no .
C77 C80 2.746(10) no .
C79 C88 3.532(14) no .
C80 C88 3.421(14) no .
C81 C84 2.797(13) no .
C82 C85 2.754(15) no .
C83 C86 2.752(14) no .
C88 C91 2.701(12) no .
C89 C92 2.723(10) no .
C55 C90 3.559(13) no 3_565
C56 C91 3.393(13) no 11_455
C56 C92 3.537(12) no 11_455
C76 C89 3.573(14) no 3_565
C77 C89 3.518(14) no 3_565
C82 C85 3.572(14) no 2_665
C85 C82 3.572(14) no 3_565
C89 C76 3.573(14) no 2_665
C89 C77 3.518(14) no 2_665
C90 C55 3.559(13) no 2_665
C91 C56 3.393(13) no 12_555
C92 C56 3.537(12) no 12_555
Ru1 H12 3.4919 no .
Ru1 H73 3.1907 no .
Ru1 H79 3.2730 no .
Ru1 H88 3.1176 no .
Ru1 H92 2.9959 no .
Cl1 H12 2.5489 no .
Cl1 H20 2.6565 no .
Cl1 H59 3.3291 no .
Cl1 H71 2.6037 no .
Cl1 H73 2.8998 no .
Cl1 H88 2.9169 no .
Cl2 H26 2.8107 no .
Cl2 H34 2.7154 no .
Cl2 H45 3.0816 no .
Cl2 H57 2.8980 no .
Cl2 H79 2.5936 no .
Cl2 H92 2.7714 no .
N2 H4 3.1158 no .
N2 H12 2.7090 no .
N2 H26 2.6255 no .
N2 H45 3.4867 no .
N5 H3 3.1227 no .
N5 H45 2.5527 no .
N5 H47 3.5350 no .
N5 H59 2.4955 no .
N5 H73 3.4894 no .
N87 H20 3.5651 no .
N87 H79 2.8752 no .
N87 H89 3.2433 no .
N87 H91 3.2415 no .
C1 H3 3.1813 no .
C1 H4 3.1705 no .
C1 H12 3.0396 no .
C1 H26 3.0922 no .
C1 H45 2.7268 no .
C1 H59 3.0677 no .
C1 H73 3.5105 no .
C3 H12 3.3730 no .
C3 H18 3.3918 no .
C3 H26 3.1184 no .
C3 H59 3.5882 no .
C4 H45 3.3000 no .
C4 H47 3.5190 no .
C4 H59 2.9194 no .
C4 H65 3.5539 no .
C6 H3 2.8611 no .
C6 H8 3.2515 no .
C6 H10 3.2508 no .
C6 H12 2.7449 no .
C6 H14 3.2265 no .
C6 H26 2.7190 no .
C6 H28 3.0560 no .
C7 H14 2.6503 no .
C7 H20 3.0710 no .
C8 H10 3.2020 no .
C8 H12 3.2557 no .
C8 H14 2.9203 no .
C8 H20 3.2531 no .
C8 H25A 3.1327 no .
C8 H25B 3.1283 no .
C8 H25C 2.5542 no .
C8 H92 3.3287 no .
C9 H92 3.0190 no .
C10 H8 3.2020 no .
C10 H25A 2.7685 no .
C10 H25B 2.7561 no .
C10 H25C 3.2955 no .
C10 H26 3.2491 no .
C10 H28 3.0568 no .
C10 H38 3.1196 no .
C10 H92 3.1266 no .
C11 H3 3.5276 no .
C11 H28 2.6053 no .
C11 H38 3.2463 no .
C11 H92 3.4887 no .
C12 H8 2.7106 no .
C12 H14 2.7087 no .
C12 H18 2.6611 no .
C12 H20 2.6461 no .
C12 H24 2.7207 no .
C13 H3 3.0200 no .
C13 H15 3.2732 no .
C13 H17 3.2540 no .
C13 H24 2.4840 no .
C14 H3 3.2014 no .
C14 H12 3.3210 no .
C14 H16 3.2533 no .
C14 H18 3.2472 no .
C14 H24 2.6746 no .
C14 H28 3.2198 no .
C15 H3 3.4270 no .
C15 H17 3.2281 no .
C15 H24 3.4786 no .
C15 H28 3.5514 no .
C15 H29 3.2044 no .
C16 H3 3.4393 no .
C16 H14 3.2515 no .
C16 H18 3.2516 no .
C17 H3 3.2660 no .
C17 H15 3.2258 no .
C18 H3 3.0444 no .
C18 H12 2.5649 no .
C18 H14 3.2425 no .
C18 H16 3.2601 no .
C18 H24 3.1946 no .
C18 H61 3.3663 no .
C19 H8 2.5171 no .
C19 H14 3.3226 no .
C19 H18 3.4753 no .
C19 H21 3.2716 no .
C19 H23 3.2813 no .
C20 H8 2.7660 no .
C20 H12 2.6777 no .
C20 H22 3.2738 no .
C20 H24 3.2334 no .
C21 H8 3.5842 no .
C21 H23 3.2457 no .
C22 H20 3.2670 no .
C22 H24 3.2372 no .
C23 H21 3.2438 no .
C24 H8 3.2102 no .
C24 H12 3.2121 no .
C24 H14 3.3385 no .
C24 H20 3.2392 no .
C24 H22 3.2453 no .
C25 H8 2.6463 no .
C25 H10 2.6427 no .
C25 H92 3.5809 no .
C26 H3 3.5070 no .
C26 H10 2.7066 no .
C26 H28 2.7306 no .
C26 H32 2.6154 no .
C26 H34 2.6816 no .
C26 H38 2.6903 no .
C27 H3 2.8472 no .
C27 H29 3.2636 no .
C27 H31 3.2819 no .
C27 H38 2.7455 no .
C28 H3 2.8120 no .
C28 H14 3.5719 no .
C28 H26 3.2611 no .
C28 H30 3.2157 no .
C28 H32 3.2354 no .
C28 H38 2.8998 no .
C29 H3 3.1617 no .
C29 H15 3.4684 no .
C29 H31 3.2597 no .
C30 H3 3.5050 no .
C30 H28 3.2114 no .
C30 H32 3.2509 no .
C31 H3 3.5201 no .
C31 H29 3.2641 no .
C32 H3 3.2193 no .
C32 H26 2.5698 no .
C32 H28 3.2360 no .
C32 H30 3.2455 no .
C32 H51 3.4749 no .
C33 H10 2.5424 no .
C33 H28 3.5891 no .
C33 H32 3.1107 no .
C33 H35 3.2691 no .
C33 H37 3.2866 no .
C34 H10 3.3843 no .
C34 H26 2.5730 no .
C34 H36 3.2677 no .
C34 H38 3.2438 no .
C35 H37 3.2745 no .
C36 H34 3.2643 no .
C36 H38 3.2516 no .
C37 H10 3.4366 no .
C37 H35 3.2730 no .
C38 H10 2.5724 no .
C38 H26 3.3225 no .
C38 H28 3.5098 no .
C38 H34 3.2442 no .
C38 H36 3.2568 no .
C39 H4 2.7907 no .
C39 H41 3.2637 no .
C39 H43 3.2338 no .
C39 H45 2.6646 no .
C39 H47 2.9254 no .
C39 H59 2.6175 no .
C39 H65 3.0113 no .
C39 H73 2.8175 no .
C40 H47 2.5174 no .
C40 H53 3.5657 no .
C40 H57 3.1979 no .
C40 H73 3.3692 no .
C41 H43 3.2314 no .
C41 H45 3.2569 no .
C41 H47 2.9190 no .
C41 H53 3.5400 no .
C41 H58A 2.7685 no .
C41 H58B 2.7652 no .
C41 H58C 3.3106 no .
C41 H73 3.5733 no .
C42 H47 3.5437 no .
C42 H65 3.5161 no .
C42 H73 3.4017 no .
C43 H41 3.2319 no .
C43 H58A 3.1537 no .
C43 H58B 3.1234 no .
C43 H58C 2.5640 no .
C43 H59 3.2895 no .
C43 H65 2.7856 no .
C43 H67 3.2204 no .
C43 H73 2.9259 no .
C44 H4 3.3473 no .
C44 H47 3.5000 no .
C44 H65 2.4511 no .
C44 H67 3.4105 no .
C44 H71 3.5050 no .
C44 H73 2.6450 no .
C45 H41 2.6698 no .
C45 H47 2.7323 no .
C45 H51 2.6697 no .
C45 H53 2.7387 no .
C45 H57 2.6521 no .
C46 H4 3.4465 no .
C46 H32 3.5422 no .
C46 H41 3.5247 no .
C46 H48 3.2952 no .
C46 H50 3.2962 no .
C46 H53 2.5744 no .
C47 H4 3.1452 no .
C47 H45 3.2235 no .
C47 H49 3.2646 no .
C47 H51 3.2867 no .
C47 H53 3.0920 no .
C47 H65 3.5409 no .
C48 H50 3.2348 no .
C49 H31 3.5141 no .
C49 H47 3.2546 no .
C49 H51 3.3007 no .
C50 H31 3.3206 no .
C50 H32 2.8727 no .
C50 H48 3.2431 no .
C51 H32 2.6747 no .
C51 H45 2.6994 no .
C51 H47 3.2799 no .
C51 H49 3.2984 no .
C51 H53 2.8936 no .
C52 H41 2.5048 no .
C52 H51 2.9190 no .
C52 H54 3.2522 no .
C52 H56 3.2776 no .
C53 H41 2.7816 no .
C53 H45 3.2863 no .
C53 H51 3.2228 no .
C53 H55 3.2555 no .
C53 H57 3.2541 no .
C54 H41 3.5650 no .
C54 H56 3.2396 no .
C55 H53 3.2529 no .
C55 H57 3.2552 no .
C56 H54 3.2350 no .
C57 H41 3.1419 no .
C57 H45 2.6143 no .
C57 H53 3.2541 no .
C57 H55 3.2623 no .
C58 H41 2.6608 no .
C58 H43 2.6594 no .
C59 H4 3.3793 no .
C59 H43 2.6785 no .
C59 H61 2.6224 no .
C59 H65 2.6769 no .
C59 H67 2.7431 no .
C59 H71 2.6613 no .
C59 H73 3.3156 no .
C60 H4 2.9980 no .
C60 H43 3.4261 no .
C60 H62 3.2808 no .
C60 H64 3.2878 no .
C60 H67 2.7085 no .
C61 H17 3.3040 no .
C61 H18 3.1799 no .
C61 H59 2.6780 no .
C61 H63 3.1747 no .
C61 H65 3.2402 no .
C61 H67 3.2625 no .
C62 H17 3.1733 no .
C62 H64 3.2762 no .
C63 H61 3.1801 no .
C63 H65 3.2791 no .
C64 H4 3.5803 no .
C64 H62 3.2761 no .
C65 H4 2.9053 no .
C65 H43 3.5116 no .
C65 H47 3.5018 no .
C65 H59 3.1582 no .
C65 H61 3.2188 no .
C65 H63 3.2788 no .
C65 H67 3.1033 no .
C66 H43 2.6192 no .
C66 H61 2.8993 no .
C66 H68 3.2556 no .
C66 H70 3.2388 no .
C66 H73 3.4969 no .
C67 H43 2.6231 no .
C67 H59 3.3332 no .
C67 H61 3.4279 no .
C67 H69 3.2288 no .
C67 H71 3.2442 no .
C68 H43 3.5578 no .
C68 H70 3.2123 no .
C69 H67 3.2199 no .
C69 H71 3.2576 no .
C70 H68 3.2160 no .
C70 H82 3.3929 no .
C71 H43 3.5900 no .
C71 H59 2.5592 no .
C71 H61 3.5055 no .
C71 H67 3.2393 no .
C71 H69 3.2622 no .
C71 H73 3.3401 no .
C71 H82 3.2785 no .
C72 H57 3.0135 no .
C72 H79 2.8411 no .
C72 H88 2.9209 no .
C73 H82 2.7882 no .
C73 H88 3.4649 no .
C74 H76 2.8768 no .
C74 H82 2.6282 no .
C74 H86 2.6615 no .
C75 H57 3.5460 no .
C75 H73 3.2130 no .
C75 H77 3.2314 no .
C75 H79 3.2622 no .
C75 H86 2.8811 no .
C76 H78 3.2524 no .
C76 H86 2.7546 no .
C77 H79 3.2615 no .
C78 H56 3.5140 no .
C78 H76 3.2568 no .
C79 H56 3.5762 no .
C79 H57 3.0020 no .
C79 H77 3.2586 no .
C79 H88 3.5668 no .
C80 H57 2.8146 no .
C80 H73 3.2622 no .
C80 H76 3.2918 no .
C80 H78 3.2399 no .
C80 H88 3.1345 no .
C81 H58B 3.1758 no .
C81 H73 2.7925 no .
C81 H76 3.0728 no .
C81 H83 3.2881 no .
C81 H85 3.2749 no .
C82 H43 3.5756 no .
C82 H73 2.9025 no .
C82 H84 3.2542 no .
C82 H86 3.2305 no .
C83 H85 3.2376 no .
C84 H82 3.2487 no .
C84 H86 3.2323 no .
C85 H58B 3.1067 no .
C85 H83 3.2370 no .
C86 H58B 2.8708 no .
C86 H76 2.7840 no .
C86 H82 3.2296 no .
C86 H84 3.2406 no .
C88 H79 3.4256 no .
C88 H90 3.2237 no .
C88 H92 3.1548 no .
C89 H91 3.2328 no .
C90 H88 3.2086 no .
C90 H92 3.2433 no .
C91 H89 3.2365 no .
C92 H79 3.2480 no .
C92 H88 3.1508 no .
C92 H90 3.2520 no .
H3 H4 2.4667 no .
H3 H18 3.4587 no .
H3 H26 3.4724 no .
H3 H28 3.1449 no .
H4 H47 3.0712 no .
H4 H59 3.2132 no .
H4 H65 2.9648 no .
H8 H12 3.4623 no .
H8 H14 3.1356 no .
H8 H20 2.9304 no .
H8 H24 3.5855 no .
H8 H25A 3.3241 no .
H8 H25B 3.2914 no .
H8 H25C 2.3241 no .
H10 H25A 2.7138 no .
H10 H25B 2.6711 no .
H10 H25C 3.5708 no .
H10 H26 3.4625 no .
H10 H28 3.3775 no .
H10 H38 2.5897 no .
H10 H92 3.4915 no .
H12 H18 2.3612 no .
H12 H20 2.5701 no .
H12 H24 3.4518 no .
H12 H59 3.3702 no .
H14 H15 2.3282 no .
H14 H24 2.8232 no .
H14 H28 2.8724 no .
H15 H16 2.3291 no .
H15 H28 3.4961 no .
H15 H29 2.8087 no .
H16 H17 2.3110 no .
H17 H18 2.3444 no .
H17 H61 3.1250 no .
H17 H62 2.8871 no .
H18 H59 2.9857 no .
H18 H61 2.6053 no .
H20 H21 2.3485 no .
H21 H22 2.3361 no .
H22 H23 2.3290 no .
H23 H24 2.3199 no .
H25A H91 3.0526 no .
H25A H92 3.1720 no .
H26 H28 3.5445 no .
H26 H32 2.3964 no .
H26 H34 2.3581 no .
H26 H45 2.9405 no .
H26 H51 3.2491 no .
H28 H29 2.3338 no .
H28 H38 2.8190 no .
H29 H30 2.2978 no .
H30 H31 2.3500 no .
H31 H32 2.3480 no .
H31 H49 3.5677 no .
H31 H50 3.2189 no .
H32 H50 2.8791 no .
H32 H51 2.5504 no .
H34 H35 2.3201 no .
H34 H51 3.3338 no .
H35 H36 2.3751 no .
H36 H37 2.3339 no .
H37 H38 2.3284 no .
H41 H45 3.4987 no .
H41 H47 3.2916 no .
H41 H53 2.9680 no .
H41 H57 3.5114 no .
H41 H58A 2.6971 no .
H41 H58B 2.7136 no .
H41 H58C 3.5912 no .
H43 H58A 3.3343 no .
H43 H58B 3.3065 no .
H43 H58C 2.3388 no .
H43 H59 3.5411 no .
H43 H65 3.0594 no .
H43 H67 2.5248 no .
H43 H73 3.3413 no .
H43 H82 3.4323 no .
H45 H47 3.4595 no .
H45 H51 2.6059 no .
H45 H53 3.5626 no .
H45 H57 2.4499 no .
H47 H48 2.3631 no .
H47 H53 3.4205 no .
H47 H65 2.7377 no .
H48 H49 2.3287 no .
H49 H50 2.3029 no .
H50 H51 2.3804 no .
H51 H53 3.1567 no .
H53 H54 2.3046 no .
H54 H55 2.3352 no .
H55 H56 2.3298 no .
H56 H57 2.3370 no .
H57 H79 3.0825 no .
H58B H85 3.4278 no .
H58B H86 3.0913 no .
H59 H61 2.5477 no .
H59 H65 3.3975 no .
H59 H71 2.3500 no .
H59 H73 3.2544 no .
H61 H62 2.2879 no .
H61 H67 3.5370 no .
H62 H63 2.3276 no .
H63 H64 2.3150 no .
H64 H65 2.4352 no .
H65 H67 3.3195 no .
H67 H68 2.2935 no .
H68 H69 2.3047 no .
H69 H70 2.3446 no .
H70 H71 2.3088 no .
H70 H82 3.5961 no .
H71 H73 3.0027 no .
H71 H82 3.4255 no .
H73 H82 2.4430 no .
H76 H77 2.3256 no .
H76 H86 2.2579 no .
H77 H78 2.2995 no .
H78 H79 2.3746 no .
H79 H92 3.3922 no .
H82 H83 2.3413 no .
H83 H84 2.3302 no .
H84 H85 2.3132 no .
H85 H86 2.3289 no .
H88 H89 2.3127 no .
H89 H90 2.3289 no .
H90 H91 2.3474 no .
H91 H92 2.3312 no .
Cl1 H85 3.5384 no 2_665
Cl2 H55 3.3579 no 12_555
Cl2 H90 2.8981 no 11_455
Cl2 H91 3.2503 no 11_455
C8 H24 3.5543 no 16_555
C9 H23 3.4038 no 16_555
C9 H24 3.3844 no 16_555
C10 H23 3.2765 no 16_555
C10 H55 3.4672 no 12_555
C14 H8 3.5486 no 16_555
C14 H25C 3.4959 no 16_555
C15 H8 3.4490 no 16_555
C15 H25C 2.9677 no 16_555
C16 H25C 3.2347 no 16_555
C17 H50 3.1059 no 9_455
C21 H35 3.4623 no 12_555
C21 H36 2.9875 no 12_555
C22 H15 3.5599 no 16_555
C22 H28 3.2943 no 16_555
C22 H29 3.2077 no 16_555
C22 H36 3.2317 no 12_555
C23 H14 3.2588 no 16_555
C23 H28 2.9411 no 16_555
C24 H14 3.2559 no 16_555
C24 H25B 3.4794 no 16_555
C25 H24 3.2233 no 16_555
C25 H51 3.4463 no 12_555
C28 H22 3.4417 no 16_555
C28 H23 3.2329 no 16_555
C29 H22 3.2305 no 16_555
C29 H36 3.5118 no 9_455
C29 H37 3.4383 no 9_455
C30 H37 3.3069 no 9_455
C30 H63 3.1535 no 14_554
C31 H62 3.1195 no 14_554
C31 H63 3.3774 no 14_554
C32 H16 3.4556 no 14_554
C33 H16 3.1892 no 14_554
C33 H55 3.3936 no 12_555
C34 H16 3.1264 no 14_554
C34 H55 2.9281 no 12_555
C34 H90 3.5764 no 11_455
C34 H91 3.5148 no 11_455
C35 H15 2.9152 no 14_554
C35 H16 3.1861 no 14_554
C35 H21 3.5992 no 11_455
C35 H54 3.4791 no 12_555
C35 H55 3.0245 no 12_555
C36 H15 2.8906 no 14_554
C36 H16 3.3206 no 14_554
C36 H21 3.3033 no 11_455
C36 H29 3.0264 no 14_554
C36 H54 2.9822 no 12_555
C36 H55 3.5413 no 12_555
C37 H16 3.3323 no 14_554
C37 H29 3.2068 no 14_554
C37 H30 3.4133 no 14_554
C37 H54 2.9697 no 12_555
C38 H16 3.2769 no 14_554
C38 H54 3.3861 no 12_555
C50 H17 3.4762 no 14_554
C52 H25A 3.4531 no 11_455
C53 H25A 3.2165 no 11_455
C54 H10 3.1694 no 11_455
C54 H25A 3.1453 no 11_455
C55 H10 3.1961 no 11_455
C55 H25A 3.2858 no 11_455
C55 H89 3.4982 no 3_565
C55 H90 2.8608 no 3_565
C55 H92 3.3227 no 11_455
C56 H25A 3.5153 no 11_455
C56 H89 3.0451 no 3_565
C56 H90 2.9642 no 3_565
C56 H91 2.8965 no 11_455
C56 H92 3.1445 no 11_455
C57 H91 2.9261 no 11_455
C58 H68 3.2870 no 11_456
C58 H69 3.5213 no 11_456
C62 H31 2.9983 no 9_455
C63 H30 3.3157 no 9_455
C63 H31 3.3504 no 9_455
C68 H58C 2.8816 no 12_556
C68 H70 3.3600 no 11_456
C68 H84 3.4149 no 12_556
C69 H58C 2.8700 no 12_556
C69 H83 3.3960 no 12_556
C69 H84 3.2944 no 2_665
C69 H84 3.5732 no 12_556
C70 H68 3.5121 no 12_556
C70 H84 2.9827 no 2_665
C70 H85 3.1372 no 2_665
C71 H85 3.3847 no 2_665
C75 H76 3.4716 no 2_665
C75 H89 3.5270 no 3_565
C76 H76 3.3748 no 2_665
C76 H77 3.5914 no 2_665
C76 H88 3.4277 no 3_565
C76 H89 2.9778 no 3_565
C77 H77 3.0472 no 2_665
C77 H78 3.0984 no 11_455
C77 H89 3.0793 no 3_565
C78 H77 2.9783 no 2_665
C78 H77 3.3165 no 12_555
C78 H78 3.2971 no 11_455
C78 H78 3.2775 no 12_555
C79 H77 3.4600 no 2_665
C82 H84 3.4957 no 2_665
C82 H85 3.4723 no 2_665
C83 H69 2.8526 no 11_456
C83 H84 3.5039 no 2_665
C84 H68 3.0914 no 11_456
C84 H69 3.1875 no 11_456
C84 H70 3.1189 no 3_565
C84 H82 3.1753 no 3_565
C84 H83 3.5061 no 3_565
C85 H68 3.5213 no 11_456
C85 H70 3.1552 no 3_565
C85 H82 2.9986 no 3_565
C86 H88 3.5540 no 3_565
C88 H76 3.4278 no 2_665
C88 H86 3.4625 no 2_665
C89 H56 3.2408 no 2_665
C89 H76 3.5346 no 2_665
C89 H77 3.3908 no 2_665
C90 H34 3.5511 no 12_555
C90 H35 3.3785 no 12_555
C90 H55 3.0392 no 2_665
C90 H56 3.1475 no 2_665
C90 H79 3.2759 no 12_555
C91 H34 3.3448 no 12_555
C91 H35 3.2815 no 12_555
C91 H56 3.0464 no 12_555
C91 H57 3.5677 no 12_555
C92 H56 3.1063 no 12_555
H8 C14 3.5486 no 16_555
H8 C15 3.4490 no 16_555
H8 H14 3.2862 no 16_555
H8 H15 3.0723 no 16_555
H8 H24 3.4418 no 16_555
H8 H35 3.4547 no 12_555
H10 C54 3.1694 no 12_555
H10 C55 3.1961 no 12_555
H10 H23 3.3125 no 16_555
H10 H54 2.9181 no 12_555
H10 H55 2.9472 no 12_555
H14 C23 3.2588 no 16_555
H14 C24 3.2559 no 16_555
H14 H8 3.2862 no 16_555
H14 H23 3.3100 no 16_555
H14 H24 3.2744 no 16_555
H15 C22 3.5599 no 16_555
H15 C35 2.9152 no 9_455
H15 C36 2.8906 no 9_455
H15 H8 3.0723 no 16_555
H15 H25C 2.9732 no 16_555
H15 H35 2.8841 no 9_455
H15 H36 2.8845 no 9_455
H16 C32 3.4556 no 9_455
H16 C33 3.1892 no 9_455
H16 C34 3.1264 no 9_455
H16 C35 3.1861 no 9_455
H16 C36 3.3206 no 9_455
H16 C37 3.3323 no 9_455
H16 C38 3.2769 no 9_455
H16 H25C 3.4442 no 16_555
H16 H32 3.0239 no 9_455
H16 H34 3.5832 no 9_455
H17 C50 3.4762 no 9_455
H17 H31 3.2832 no 9_455
H17 H32 3.3025 no 9_455
H17 H50 2.6056 no 9_455
H21 C35 3.5992 no 12_555
H21 C36 3.3033 no 12_555
H21 H35 3.1519 no 12_555
H21 H36 2.5371 no 12_555
H22 C28 3.4417 no 16_555
H22 C29 3.2305 no 16_555
H22 H28 3.0829 no 16_555
H22 H29 2.7072 no 16_555
H22 H36 3.0263 no 12_555
H23 C9 3.4038 no 16_555
H23 C10 3.2765 no 16_555
H23 C28 3.2329 no 16_555
H23 H10 3.3125 no 16_555
H23 H14 3.3100 no 16_555
H23 H25B 3.1831 no 16_555
H23 H28 2.4033 no 16_555
H23 H38 3.1612 no 16_555
H24 C8 3.5543 no 16_555
H24 C9 3.3844 no 16_555
H24 C25 3.2233 no 16_555
H24 H8 3.4418 no 16_555
H24 H14 3.2744 no 16_555
H24 H25B 2.7530 no 16_555
H24 H25C 3.1460 no 16_555
H25A C52 3.4531 no 12_555
H25A C53 3.2165 no 12_555
H25A C54 3.1453 no 12_555
H25A C55 3.2858 no 12_555
H25A C56 3.5153 no 12_555
H25A H51 2.9765 no 12_555
H25A H54 3.5369 no 12_555
H25B C24 3.4794 no 16_555
H25B H23 3.1831 no 16_555
H25B H24 2.7530 no 16_555
H25B H51 3.4324 no 12_555
H25C C14 3.4959 no 16_555
H25C C15 2.9677 no 16_555
H25C C16 3.2347 no 16_555
H25C H15 2.9732 no 16_555
H25C H16 3.4442 no 16_555
H25C H24 3.1460 no 16_555
H25C H35 3.3089 no 12_555
H25C H51 3.3770 no 12_555
H28 C22 3.2943 no 16_555
H28 C23 2.9411 no 16_555
H28 H22 3.0829 no 16_555
H28 H23 2.4033 no 16_555
H29 C22 3.2077 no 16_555
H29 C36 3.0264 no 9_455
H29 C37 3.2068 no 9_455
H29 H22 2.7072 no 16_555
H29 H36 2.5833 no 9_455
H29 H37 2.8926 no 9_455
H30 C37 3.4133 no 9_455
H30 C63 3.3157 no 14_554
H30 H37 2.6069 no 9_455
H30 H63 2.4770 no 14_554
H31 C62 2.9983 no 14_554
H31 C63 3.3504 no 14_554
H31 H17 3.2832 no 14_554
H31 H62 2.2746 no 14_554
H31 H63 2.9798 no 14_554
H32 H16 3.0239 no 14_554
H32 H17 3.3025 no 14_554
H34 C90 3.5511 no 11_455
H34 C91 3.3448 no 11_455
H34 H16 3.5832 no 14_554
H34 H55 3.1113 no 12_555
H34 H90 3.1676 no 11_455
H34 H91 2.7516 no 11_455
H35 C21 3.4623 no 11_455
H35 C90 3.3785 no 11_455
H35 C91 3.2815 no 11_455
H35 H8 3.4547 no 11_455
H35 H15 2.8841 no 14_554
H35 H21 3.1519 no 11_455
H35 H25C 3.3089 no 11_455
H35 H55 3.2878 no 12_555
H35 H90 3.4127 no 11_455
H35 H91 3.2327 no 11_455
H36 C21 2.9875 no 11_455
H36 C22 3.2317 no 11_455
H36 C29 3.5118 no 14_554
H36 H15 2.8845 no 14_554
H36 H21 2.5371 no 11_455
H36 H22 3.0263 no 11_455
H36 H29 2.5833 no 14_554
H36 H54 3.2156 no 12_555
H37 C29 3.4383 no 14_554
H37 C30 3.3069 no 14_554
H37 H29 2.8926 no 14_554
H37 H30 2.6069 no 14_554
H37 H54 3.2383 no 12_555
H38 H23 3.1612 no 16_555
H43 H69 3.1063 no 11_456
H49 H62 3.3042 no 14_554
H50 C17 3.1059 no 14_554
H50 H17 2.6056 no 14_554
H50 H62 3.3903 no 14_554
H51 C25 3.4463 no 11_455
H51 H25A 2.9765 no 11_455
H51 H25B 3.4324 no 11_455
H51 H25C 3.3770 no 11_455
H54 C35 3.4791 no 11_455
H54 C36 2.9822 no 11_455
H54 C37 2.9697 no 11_455
H54 C38 3.3861 no 11_455
H54 H10 2.9181 no 11_455
H54 H25A 3.5369 no 11_455
H54 H36 3.2156 no 11_455
H54 H37 3.2383 no 11_455
H55 Cl2 3.3579 no 11_455
H55 C10 3.4672 no 11_455
H55 C33 3.3936 no 11_455
H55 C34 2.9281 no 11_455
H55 C35 3.0245 no 11_455
H55 C36 3.5413 no 11_455
H55 C90 3.0392 no 3_565
H55 H10 2.9472 no 11_455
H55 H34 3.1113 no 11_455
H55 H35 3.2878 no 11_455
H55 H89 3.5151 no 3_565
H55 H90 2.2881 no 3_565
H55 H92 3.1852 no 11_455
H56 C89 3.2408 no 3_565
H56 C90 3.1475 no 3_565
H56 C91 3.0464 no 11_455
H56 C92 3.1063 no 11_455
H56 H79 3.5869 no 11_455
H56 H89 2.6868 no 3_565
H56 H90 2.4860 no 3_565
H56 H91 2.7916 no 11_455
H56 H92 2.8709 no 11_455
H57 C91 3.5677 no 11_455
H57 H91 2.8541 no 11_455
H58A H68 3.5128 no 11_456
H58B H68 3.3059 no 11_456
H58C C68 2.8816 no 11_456
H58C C69 2.8700 no 11_456
H58C H68 2.5856 no 11_456
H58C H69 2.5653 no 11_456
H62 C31 3.1195 no 9_455
H62 H31 2.2746 no 9_455
H62 H49 3.3042 no 9_455
H62 H50 3.3903 no 9_455
H63 C30 3.1535 no 9_455
H63 C31 3.3774 no 9_455
H63 H30 2.4770 no 9_455
H63 H31 2.9798 no 9_455
H67 H70 3.5672 no 11_456
H68 C58 3.2870 no 12_556
H68 C70 3.5121 no 11_456
H68 C84 3.0914 no 12_556
H68 C85 3.5213 no 12_556
H68 H58A 3.5128 no 12_556
H68 H58B 3.3059 no 12_556
H68 H58C 2.5856 no 12_556
H68 H69 3.5560 no 11_456
H68 H70 2.6550 no 11_456
H68 H84 2.8616 no 12_556
H68 H85 3.5743 no 12_556
H69 C58 3.5213 no 12_556
H69 C83 2.8526 no 12_556
H69 C84 3.1875 no 12_556
H69 H43 3.1063 no 12_556
H69 H58C 2.5653 no 12_556
H69 H68 3.5560 no 12_556
H69 H83 2.5864 no 12_556
H69 H84 3.1429 no 2_665
H69 H84 3.2036 no 12_556
H70 C68 3.3600 no 12_556
H70 C84 3.1189 no 2_665
H70 C85 3.1552 no 2_665
H70 H67 3.5672 no 12_556
H70 H68 2.6550 no 12_556
H70 H84 2.5400 no 2_665
H70 H85 2.6027 no 2_665
H71 H85 3.0910 no 2_665
H76 C75 3.4716 no 3_565
H76 C76 3.3748 no 3_565
H76 C88 3.4278 no 3_565
H76 C89 3.5346 no 3_565
H76 H76 3.5508 no 2_665
H76 H76 3.5508 no 3_565
H76 H88 2.8626 no 3_565
H76 H89 3.0906 no 3_565
H77 C76 3.5914 no 3_565
H77 C77 3.0472 no 3_565
H77 C78 2.9783 no 3_565
H77 C78 3.3165 no 11_455
H77 C79 3.4600 no 3_565
H77 C89 3.3908 no 3_565
H77 H77 3.2551 no 2_665
H77 H77 3.2551 no 3_565
H77 H78 3.1691 no 3_565
H77 H78 2.4091 no 11_455
H77 H89 3.2101 no 3_565
H78 C77 3.0984 no 12_555
H78 C78 3.2775 no 11_455
H78 C78 3.2971 no 12_555
H78 H77 3.1691 no 2_665
H78 H77 2.4091 no 12_555
H78 H78 2.8278 no 11_455
H78 H78 2.8278 no 12_555
H79 C90 3.2759 no 11_455
H79 H56 3.5869 no 12_555
H79 H90 2.8566 no 11_455
H79 H91 3.5968 no 11_455
H82 C84 3.1753 no 2_665
H82 C85 2.9986 no 2_665
H82 H84 2.9989 no 2_665
H82 H85 2.7151 no 2_665
H83 C69 3.3960 no 11_456
H83 C84 3.5061 no 2_665
H83 H69 2.5864 no 11_456
H83 H84 3.0355 no 2_665
H83 H84 3.4254 no 12_556
H84 C68 3.4149 no 11_456
H84 C69 3.2944 no 3_565
H84 C69 3.5732 no 11_456
H84 C70 2.9827 no 3_565
H84 C82 3.4957 no 3_565
H84 C83 3.5039 no 3_565
H84 H68 2.8616 no 11_456
H84 H69 3.1429 no 3_565
H84 H69 3.2036 no 11_456
H84 H70 2.5400 no 3_565
H84 H82 2.9989 no 3_565
H84 H83 3.0355 no 3_565
H84 H83 3.4254 no 11_456
H85 Cl1 3.5384 no 3_565
H85 C70 3.1372 no 3_565
H85 C71 3.3847 no 3_565
H85 C82 3.4723 no 3_565
H85 H68 3.5743 no 11_456
H85 H70 2.6027 no 3_565
H85 H71 3.0910 no 3_565
H85 H82 2.7151 no 3_565
H86 C88 3.4625 no 3_565
H86 H88 2.6923 no 3_565
H86 H89 3.1691 no 3_565
H88 C76 3.4277 no 2_665
H88 C86 3.5540 no 2_665
H88 H76 2.8626 no 2_665
H88 H86 2.6923 no 2_665
H89 C55 3.4982 no 2_665
H89 C56 3.0451 no 2_665
H89 C75 3.5270 no 2_665
H89 C76 2.9778 no 2_665
H89 C77 3.0793 no 2_665
H89 H55 3.5151 no 2_665
H89 H56 2.6868 no 2_665
H89 H76 3.0906 no 2_665
H89 H77 3.2101 no 2_665
H89 H86 3.1691 no 2_665
H90 Cl2 2.8981 no 12_555
H90 C34 3.5764 no 12_555
H90 C55 2.8608 no 2_665
H90 C56 2.9642 no 2_665
H90 H34 3.1676 no 12_555
H90 H35 3.4127 no 12_555
H90 H55 2.2881 no 2_665
H90 H56 2.4860 no 2_665
H90 H79 2.8566 no 12_555
H91 Cl2 3.2503 no 12_555
H91 C34 3.5148 no 12_555
H91 C56 2.8965 no 12_555
H91 C57 2.9261 no 12_555
H91 H34 2.7516 no 12_555
H91 H35 3.2327 no 12_555
H91 H56 2.7916 no 12_555
H91 H57 2.8541 no 12_555
H91 H79 3.5968 no 12_555
H92 C55 3.3227 no 12_555
H92 C56 3.1445 no 12_555
H92 H55 3.1852 no 12_555
H92 H56 2.8709 no 12_555

loop_
_geom_torsion_atom_site_label_1
_geom_torsion_atom_site_label_2
_geom_torsion_atom_site_label_3
_geom_torsion_atom_site_label_4
_geom_torsion
_geom_torsion_publ_flag
Cl1 Ru1 N87 C88 -44.8(5) no
Cl1 Ru1 N87 C92 127.8(4) no
Cl1 Ru1 C1 N2 -95.0(5) no
Cl1 Ru1 C1 N5 80.3(8) no
Cl1 Ru1 C72 C73 -33.3(6) no
Cl1 Ru1 C72 C80 131.1(6) no
Cl2 Ru1 N87 C88 142.6(5) no
Cl2 Ru1 N87 C92 -44.9(4) no
Cl2 Ru1 C1 N2 77.3(5) no
Cl2 Ru1 C1 N5 -107.4(8) no
Cl2 Ru1 C72 C73 148.6(6) no
Cl2 Ru1 C72 C80 -47.0(6) no
N87 Ru1 C1 N2 -15.7(11) no
N87 Ru1 C1 N5 159.6(6) no
C1 Ru1 N87 C88 -124.4(7) no
C1 Ru1 N87 C92 48.1(10) no
N87 Ru1 C72 C73 -120.4(6) no
N87 Ru1 C72 C80 43.9(7) no
C72 Ru1 N87 C88 46.7(5) no
C72 Ru1 N87 C92 -140.7(5) no
C1 Ru1 C72 C73 56.2(7) no
C1 Ru1 C72 C80 -139.4(6) no
C72 Ru1 C1 N2 173.5(5) no
C72 Ru1 C1 N5 -11.2(9) no
C1 N2 C3 C4 2.1(8) no
C3 N2 C1 Ru1 175.6(5) no
C3 N2 C1 N5 -1.3(8) no
C1 N2 C6 C7 85.4(8) no
C1 N2 C6 C11 -95.7(7) no
C6 N2 C1 Ru1 -5.1(9) no
C6 N2 C1 N5 178.1(6) no
C3 N2 C6 C7 -95.3(8) no
C3 N2 C6 C11 83.6(8) no
C6 N2 C3 C4 -177.3(6) no
C1 N5 C4 C3 1.2(8) no
C4 N5 C1 Ru1 -175.5(7) no
C4 N5 C1 N2 0.1(8) no
C1 N5 C39 C40 79.9(9) no
C1 N5 C39 C44 -105.0(8) no
C39 N5 C1 Ru1 6.0(13) no
C39 N5 C1 N2 -178.4(6) no
C4 N5 C39 C40 -98.4(7) no
C4 N5 C39 C44 76.7(9) no
C39 N5 C4 C3 179.7(6) no
Ru1 N87 C88 C89 173.6(5) no
Ru1 N87 C92 C91 -172.8(5) no
C88 N87 C92 C91 0.3(11) no
C92 N87 C88 C89 1.0(12) no
N2 C3 C4 N5 -1.9(8) no
N2 C6 C7 C8 -172.1(4) no
N2 C6 C7 C12 16.4(7) no
N2 C6 C11 C10 171.0(4) no
N2 C6 C11 C26 -12.9(7) no
C7 C6 C11 C10 -10.1(8) no
C7 C6 C11 C26 166.0(5) no
C11 C6 C7 C8 9.0(8) no
C11 C6 C7 C12 -162.4(5) no
C6 C7 C8 C9 -1.2(8) no
C6 C7 C12 C13 62.5(8) no
C6 C7 C12 C19 -172.9(5) no
C8 C7 C12 C13 -108.6(7) no
C8 C7 C12 C19 16.0(7) no
C12 C7 C8 C9 170.2(5) no
C7 C8 C9 C10 -5.1(9) no
C7 C8 C9 C25 176.3(5) no
C8 C9 C10 C11 3.9(9) no
C25 C9 C10 C11 -177.5(6) no
C9 C10 C11 C6 3.5(9) no
C9 C10 C11 C26 -172.5(5) no
C6 C11 C26 C27 -68.2(7) no
C6 C11 C26 C33 166.9(5) no
C10 C11 C26 C27 107.7(6) no
C10 C11 C26 C33 -17.2(8) no
C7 C12 C13 C14 41.9(11) no
C7 C12 C13 C18 -136.2(8) no
C7 C12 C19 C20 68.9(8) no
C7 C12 C19 C24 -113.4(7) no
C13 C12 C19 C20 -168.2(6) no
C13 C12 C19 C24 9.5(9) no
C19 C12 C13 C14 -84.1(9) no
C19 C12 C13 C18 97.8(9) no
C12 C13 C14 C15 -179.4(8) no
C12 C13 C18 C17 178.5(9) no
C14 C13 C18 C17 0.4(16) no
C18 C13 C14 C15 -1.3(15) no
C13 C14 C15 C16 2.4(17) no
C14 C15 C16 C17 -2.6(19) no
C15 C16 C17 C18 2(2) no
C16 C17 C18 C13 -1(2) no
C12 C19 C20 C21 179.3(6) no
C12 C19 C24 C23 -176.7(6) no
C20 C19 C24 C23 1.1(12) no
C24 C19 C20 C21 1.5(12) no
C19 C20 C21 C22 -3.3(14) no
C20 C21 C22 C23 2.4(16) no
C21 C22 C23 C24 0.1(17) no
C22 C23 C24 C19 -1.9(15) no
C11 C26 C27 C28 -24.7(9) no
C11 C26 C27 C32 153.8(6) no
C11 C26 C33 C34 -102.8(8) no
C11 C26 C33 C38 76.8(7) no
C27 C26 C33 C34 131.7(7) no
C27 C26 C33 C38 -48.7(10) no
C33 C26 C27 C28 102.4(9) no
C33 C26 C27 C32 -79.1(8) no
C26 C27 C28 C29 178.0(6) no
C26 C27 C32 C31 -177.5(7) no
C28 C27 C32 C31 1.1(13) no
C32 C27 C28 C29 -0.5(11) no
C27 C28 C29 C30 1.8(13) no
C28 C29 C30 C31 -3.7(17) no
C29 C30 C31 C32 4(2) no
C30 C31 C32 C27 -2.9(18) no
C26 C33 C34 C35 179.6(7) no
C26 C33 C38 C37 -179.6(7) no
C34 C33 C38 C37 0.1(13) no
C38 C33 C34 C35 -0.1(12) no
C33 C34 C35 C36 -1.6(13) no
C34 C35 C36 C37 3.3(14) no
C35 C36 C37 C38 -3.4(15) no
C36 C37 C38 C33 1.6(15) no
N5 C39 C40 C41 -178.4(5) no
N5 C39 C40 C45 7.7(9) no
N5 C39 C44 C43 178.7(5) no
N5 C39 C44 C59 -2.7(10) no
C40 C39 C44 C43 -6.3(10) no
C40 C39 C44 C59 172.2(6) no
C44 C39 C40 C41 6.6(9) no
C44 C39 C40 C45 -167.3(6) no
C39 C40 C41 C42 -3.6(11) no
C39 C40 C45 C46 77.9(10) no
C39 C40 C45 C52 -157.8(6) no
C41 C40 C45 C46 -95.8(8) no
C41 C40 C45 C52 28.5(10) no
C45 C40 C41 C42 170.4(6) no
C40 C41 C42 C43 0.5(12) no
C40 C41 C42 C58 177.4(7) no
C41 C42 C43 C44 -0.1(12) no
C58 C42 C43 C44 -177.0(8) no
C42 C43 C44 C39 3.0(11) no
C42 C43 C44 C59 -175.5(7) no
C39 C44 C59 C60 -87.5(9) no
C39 C44 C59 C66 148.0(7) no
C43 C44 C59 C60 91.0(8) no
C43 C44 C59 C66 -33.5(11) no
C40 C45 C46 C47 11.9(13) no
C40 C45 C46 C51 -173.4(8) no
C40 C45 C52 C53 -97.7(8) no
C40 C45 C52 C57 79.5(9) no
C46 C45 C52 C53 27.4(9) no
C46 C45 C52 C57 -155.4(6) no
C52 C45 C46 C47 -113.5(9) no
C52 C45 C46 C51 61.2(10) no
C45 C46 C47 C48 177.7(10) no
C45 C46 C51 C50 -175.3(9) no
C47 C46 C51 C50 -0.3(17) no
C51 C46 C47 C48 3.1(18) no
C46 C47 C48 C49 -5(3) no
C47 C48 C49 C50 4(3) no
C48 C49 C50 C51 -1(3) no
C49 C50 C51 C46 -1(3) no
C45 C52 C53 C54 177.6(6) no
C45 C52 C57 C56 -179.0(6) no
C53 C52 C57 C56 -1.6(10) no
C57 C52 C53 C54 0.4(11) no
C52 C53 C54 C55 1.7(13) no
C53 C54 C55 C56 -2.4(13) no
C54 C55 C56 C57 1.1(12) no
C55 C56 C57 C52 0.9(12) no
C44 C59 C60 C61 170.3(6) no
C44 C59 C60 C65 -11.2(10) no
C44 C59 C66 C67 85.0(9) no
C44 C59 C66 C71 -97.6(10) no
C60 C59 C66 C67 -40.8(12) no
C60 C59 C66 C71 136.6(9) no
C66 C59 C60 C61 -63.2(10) no
C66 C59 C60 C65 115.4(9) no
C59 C60 C61 C62 177.8(8) no
C59 C60 C65 C64 -177.5(7) no
C61 C60 C65 C64 1.0(13) no
C65 C60 C61 C62 -0.7(15) no
C60 C61 C62 C63 -2(3) no
C61 C62 C63 C64 5(3) no
C62 C63 C64 C65 -5(3) no
C63 C64 C65 C60 1.5(17) no
C59 C66 C67 C68 179.4(8) no
C59 C66 C71 C70 -178.9(7) no
C67 C66 C71 C70 -1.4(13) no
C71 C66 C67 C68 2.0(13) no
C66 C67 C68 C69 -2.1(15) no
C67 C68 C69 C70 1.4(16) no
C68 C69 C70 C71 -0.8(17) no
C69 C70 C71 C66 0.8(17) no
Ru1 C72 C73 C74 167.5(5) no
Ru1 C72 C80 C75 -165.4(5) no
Ru1 C72 C80 C79 10.3(13) no
C73 C72 C80 C75 1.7(9) no
C73 C72 C80 C79 177.5(8) no
C80 C72 C73 C74 0.2(9) no
C72 C73 C74 C75 -1.9(10) no
C72 C73 C74 C81 178.3(7) no
C73 C74 C75 C76 -172.7(8) no
C73 C74 C75 C80 3.0(10) no
C73 C74 C81 C82 32.9(13) no
C73 C74 C81 C86 -147.9(8) no
C75 C74 C81 C82 -146.8(8) no
C75 C74 C81 C86 32.4(13) no
C81 C74 C75 C76 7.1(15) no
C81 C74 C75 C80 -177.2(8) no
C74 C75 C76 C77 -179.9(8) no
C74 C75 C80 C72 -2.9(9) no
C74 C75 C80 C79 -179.2(7) no
C76 C75 C80 C72 173.3(8) no
C76 C75 C80 C79 -2.9(13) no
C80 C75 C76 C77 4.8(13) no
C75 C76 C77 C78 -2.7(15) no
C76 C77 C78 C79 -1.3(16) no
C77 C78 C79 C80 3.3(14) no
C78 C79 C80 C72 -176.5(8) no
C78 C79 C80 C75 -1.2(13) no
C74 C81 C82 C83 179.7(7) no
C74 C81 C86 C85 179.8(7) no
C82 C81 C86 C85 -1.0(12) no
C86 C81 C82 C83 0.4(12) no
C81 C82 C83 C84 -1.2(13) no
C82 C83 C84 C85 2.5(14) no
C83 C84 C85 C86 -3.0(15) no
C84 C85 C86 C81 2.3(14) no
N87 C88 C89 C90 -1.1(14) no
C88 C89 C90 C91 -0.0(14) no
C89 C90 C91 C92 1.2(14) no
C90 C91 C92 N87 -1.4(14) no
